data_7039211
loop_
_publ_author_name
'Andrew, Rhiann E.'
'Storey, Caroline M.'
'Chaplin, Adrian B.'

_publ_section_title
;
 Well-defined coinage metal transfer agents for the synthesis of NHC-based
 nickel, rhodium and palladium macrocycles.
;
_journal_issue 21
_journal_name_full 'Dalton transactions (Cambridge, England : 2003)'
_journal_page_first 8937
_journal_page_last 8944
_journal_paper_doi 10.1039/c6dt01263a
_journal_volume 45
_journal_year 2016
_chemical_formula_moiety 'C25 H35 Cu N5, C32 H12 B F24'
_chemical_formula_sum 'C57 H47 B Cu F24 N5'
_chemical_formula_weight 1332.34
_chemical_melting_point ?
_space_group_crystal_system triclinic
_space_group_IT_number 2
_space_group_name_Hall '-P 1'
_space_group_name_H-M_alt 'P -1'
_symmetry_space_group_name_Hall '-P 1'
_symmetry_space_group_name_H-M 'P -1'
_atom_sites_solution_hydrogens geom
_atom_sites_solution_primary direct
_atom_sites_solution_secondary difmap
_audit_creation_date 2016-01-04
_audit_creation_method
;
Olex2 1.2
(compiled 2015.09.30 svn.r3233 for OlexSys, GUI svn.r5103)
;
_audit_update_record
;
2016-03-24 deposited with the CCDC.
2016-04-28 downloaded from the CCDC.
;
_cell_angle_alpha 96.1858(17)
_cell_angle_beta 106.2036(19)
_cell_angle_gamma 90.5067(17)
_cell_formula_units_Z 4
_cell_length_a 17.1195(4)
_cell_length_b 18.1157(4)
_cell_length_c 20.2735(4)
_cell_measurement_reflns_used 19122
_cell_measurement_temperature 150(2)
_cell_measurement_theta_max 26.5900
_cell_measurement_theta_min 2.6010
_cell_volume 5997.6(2)
_computing_cell_refinement
;
CrysAlisPro, Agilent Technologies,
Version 1.171.37.35 (release 13-08-2014 CrysAlis171 .NET)
(compiled Aug 13 2014,18:06:01)
;
_computing_data_collection
;
CrysAlisPro, Agilent Technologies,
Version 1.171.37.35 (release 13-08-2014 CrysAlis171 .NET)
(compiled Aug 13 2014,18:06:01)
;
_computing_data_reduction
;
CrysAlisPro, Agilent Technologies,
Version 1.171.37.35 (release 13-08-2014 CrysAlis171 .NET)
(compiled Aug 13 2014,18:06:01)
;
_computing_molecular_graphics 'Olex2 (Dolomanov et al., 2009)'
_computing_publication_material 'Olex2 (Dolomanov et al., 2009)'
_computing_structure_refinement 'ShelXL (Sheldrick, 2015)'
_computing_structure_solution 'ShelXT (Sheldrick, 2015)'
_diffrn_ambient_temperature 150(2)
_diffrn_detector 'CCD plate'
_diffrn_detector_area_resol_mean 10.2833
_diffrn_detector_type Ruby
_diffrn_measured_fraction_theta_full 0.999
_diffrn_measured_fraction_theta_max 0.999
_diffrn_measurement_details
;
  1 omega  -56.00   48.00   1.0000    8.0000
omega____ theta____ kappa____ phi______ frames
    -       18.1593  -57.0000  -90.0000 104

  2 omega  -61.00   52.00   1.0000    8.0000
omega____ theta____ kappa____ phi______ frames
    -       18.1593  -77.0000   60.0000 113

  3 omega  -25.00   60.00   1.0000    8.0000
omega____ theta____ kappa____ phi______ frames
    -       18.1593  -99.0000 -180.0000 85

  4 omega   -8.00   94.00   1.0000    8.0000
omega____ theta____ kappa____ phi______ frames
    -       18.1593   38.0000   60.0000 102

  5 omega  -25.00   23.00   1.0000    8.0000
omega____ theta____ kappa____ phi______ frames
    -      -19.2530  -99.0000 -180.0000 48

  6 omega  -25.00   23.00   1.0000    8.0000
omega____ theta____ kappa____ phi______ frames
    -      -19.2530  -99.0000   30.0000 48

  7 omega  -11.00   90.00   1.0000    8.0000
omega____ theta____ kappa____ phi______ frames
    -       18.1593   57.0000 -180.0000 101
;
_diffrn_measurement_device 'four-circle diffractometer'
_diffrn_measurement_device_type 'Oxford Diffraction: Xcalibur, Ruby, Gemini'
_diffrn_measurement_method '\w scans'
_diffrn_orient_matrix_UB_11 0.0429093000
_diffrn_orient_matrix_UB_12 0.0058773000
_diffrn_orient_matrix_UB_13 0.0097027000
_diffrn_orient_matrix_UB_21 -0.0018536000
_diffrn_orient_matrix_UB_22 0.0234641000
_diffrn_orient_matrix_UB_23 0.0298358000
_diffrn_orient_matrix_UB_31 0.0044769000
_diffrn_orient_matrix_UB_32 -0.0311209000
_diffrn_orient_matrix_UB_33 0.0189956000
_diffrn_radiation_monochromator graphite
_diffrn_radiation_probe x-ray
_diffrn_radiation_type MoK\a
_diffrn_radiation_wavelength 0.71073
_diffrn_reflns_av_R_equivalents 0.0575
_diffrn_reflns_av_unetI/netI 0.0715
_diffrn_reflns_Laue_measured_fraction_full 0.999
_diffrn_reflns_Laue_measured_fraction_max 0.999
_diffrn_reflns_limit_h_max 21
_diffrn_reflns_limit_h_min -21
_diffrn_reflns_limit_k_max 23
_diffrn_reflns_limit_k_min -23
_diffrn_reflns_limit_l_max 25
_diffrn_reflns_limit_l_min -25
_diffrn_reflns_number 86052
_diffrn_reflns_point_group_measured_fraction_full 0.999
_diffrn_reflns_point_group_measured_fraction_max 0.999
_diffrn_reflns_theta_full 27.103
_diffrn_reflns_theta_max 27.103
_diffrn_reflns_theta_min 2.910
_diffrn_source 'Enhance (Mo) X-ray Source'
_exptl_absorpt_coefficient_mu 0.481
_exptl_absorpt_correction_T_max 1.00000
_exptl_absorpt_correction_T_min 0.94512
_exptl_absorpt_correction_type multi-scan
_exptl_absorpt_process_details
;
CrysAlisPro, Agilent Technologies,
Version 1.171.37.35 (release 13-08-2014 CrysAlis171 .NET)
(compiled Aug 13 2014,18:06:01)
Empirical absorption correction using spherical harmonics,
 implemented in SCALE3 ABSPACK scaling algorithm.
;
_exptl_crystal_colour yellow
_exptl_crystal_colour_primary yellow
_exptl_crystal_density_diffrn 1.476
_exptl_crystal_density_meas ?
_exptl_crystal_description block
_exptl_crystal_F_000 2696
_exptl_crystal_recrystallization_method 'Crystals grown from diethylether-pentane at 293 K'
_exptl_crystal_size_max 0.45
_exptl_crystal_size_mid 0.3
_exptl_crystal_size_min 0.1
_refine_diff_density_max 1.115
_refine_diff_density_min -0.623
_refine_diff_density_rms 0.072
_refine_ls_extinction_method none
_refine_ls_goodness_of_fit_ref 1.015
_refine_ls_hydrogen_treatment constr
_refine_ls_matrix_type full
_refine_ls_number_parameters 1777
_refine_ls_number_reflns 26397
_refine_ls_number_restraints 1974
_refine_ls_restrained_S_all 1.272
_refine_ls_R_factor_all 0.1113
_refine_ls_R_factor_gt 0.0594
_refine_ls_shift/su_max 0.001
_refine_ls_shift/su_mean 0.000
_refine_ls_structure_factor_coef Fsqd
_refine_ls_weighting_details 'w=1/[\s^2^(Fo^2^)+(0.0748P)^2^+2.0888P] where P=(Fo^2^+2Fc^2^)/3'
_refine_ls_weighting_scheme calc
_refine_ls_wR_factor_gt 0.1398
_refine_ls_wR_factor_ref 0.1664
_reflns_Friedel_coverage 0.000
_reflns_number_gt 15908
_reflns_number_total 26397
_reflns_threshold_expression 'I > 2\s(I)'
_cod_data_source_file c6dt01263a2.cif
_cod_data_source_block 0160abc15
_cod_depositor_comments
;
The following automatic conversions were performed:

'_chemical_melting_point' value 'not measured' was changed to '?' -
the value is undefined or not given.

'_exptl_crystal_density_meas' value 'not measured' was changed to '?'
- the value is perceived as not measured.

Automatic conversion script
Id: cif_fix_values 4268 2015-11-12 08:31:59Z antanas 

 Adding full bibliography for 7039209--7039212.cif.
;
_cod_database_code 7039211
_shelx_space_group_comment
;
The symmetry employed for this shelxl refinement is uniquely defined
by the following loop, which should always be used as a source of
symmetry information in preference to the above space-group names.
They are only intended as comments.
;
_olex2_refinement_description
;
1. Fixed Uiso
 At 1.2 times of:
  All C(H) groups, All C(H,H) groups, All C(H,H,H,H) groups
2. Restrained distances
 N17A-C18A \\sim N17B-C18B \\sim N19A-C18A \\sim N19B-C18B
 with sigma of 0.01
 N17A-C21A \\sim N17B-C21B \\sim N19B-C20B \\sim N19A-C20A
 with sigma of 0.01
 C21A-C20A \\sim C21B-C20B
 with sigma of 0.01
 N19A-C28A \\sim N19B-C28B \\sim N25A-C39A
 with sigma of 0.01
 C29A-C28A \\sim C29B-C28B \\sim C30A-C29A \\sim C30B-C29B \\sim C31A-C30A
\\sim C31B-C30B \\sim C32A-
 C31A \\sim C32B-C31B \\sim C33B-C32B \\sim C33A-C32A \\sim C34A-C33A \\sim
C34B-C33B \\sim C35A-C34A ~
 C35B-C34B \\sim C36B-C35B \\sim C36A-C35A \\sim C37A-C36A \\sim C37B-C36B
\\sim C38B-C37B \\sim C38A-
 C37A \\sim C39A-C38B \\sim C39A-C38A
 with sigma of 0.01
 C28A-C30A \\sim C29A-C31A \\sim C30A-C32A \\sim C31A-C33A \\sim C32A-C34A
\\sim C33A-C35A \\sim C34A-
 C36A \\sim C35A-C37A \\sim C36A-C38A \\sim C37A-C39A \\sim C28B-C30B \\sim
C29B-C31B \\sim C30B-C32B ~
 C31B-C33B \\sim C32B-C34B \\sim C33B-C35B \\sim C34B-C36B \\sim C35B-C37B
\\sim C36B-C38B \\sim C37B-
 C39A
 with sigma of 0.01
 C208-F104 \\sim C208-F105 \\sim C208-F106 \\sim C208-F204 \\sim C208-F205
\\sim C208-F206
 with sigma of 0.01
 F104-F105 \\sim F105-F106 \\sim F106-F104 \\sim F204-F205 \\sim F205-F206
\\sim F206-F204
 with sigma of 0.01
 C205-F104 \\sim C205-F105 \\sim C205-F106 \\sim C205-F204 \\sim C205-F205
\\sim C205-F206
 with sigma of 0.01
 C224-F116 \\sim C224-F117 \\sim C224-F118 \\sim C224-F216 \\sim C224-F217
\\sim C224-F218
 with sigma of 0.01
 F116-F117 \\sim F117-F118 \\sim F118-F116 \\sim F216-F217 \\sim F217-F218
\\sim F218-F216
 with sigma of 0.01
 C221-F116 \\sim C221-F117 \\sim C221-F118 \\sim C221-F216 \\sim C221-F217
\\sim C221-F218
 with sigma of 0.01
 C415-F307 \\sim C415-F308 \\sim C415-F309 \\sim C415-F407 \\sim C415-F408
\\sim C415-F409
 with sigma of 0.01
 F307-F308 \\sim F308-F309 \\sim F309-F307 \\sim F407-F408 \\sim F408-F409
\\sim F409-F407
 with sigma of 0.01
 C411-F307 \\sim C411-F308 \\sim C411-F309 \\sim C411-F407 \\sim C411-F408
\\sim C411-F409
 with sigma of 0.01
 C423-F313 \\sim C423-F314 \\sim C423-F315 \\sim C423-F413 \\sim C423-F414
\\sim C423-F415
 with sigma of 0.01
 F313-F314 \\sim F314-F315 \\sim F315-F313 \\sim F413-F414 \\sim F414-F415
\\sim F415-F413
 with sigma of 0.01
 C419-F313 \\sim C419-F314 \\sim C419-F315 \\sim C419-F413 \\sim C419-F414
\\sim C419-F415
 with sigma of 0.01
 C424-F316 \\sim C424-F317 \\sim C424-F318 \\sim C424-F416 \\sim C424-F417
\\sim C424-F418
 with sigma of 0.01
 F316-F317 \\sim F317-F318 \\sim F318-F316 \\sim F416-F417 \\sim F417-F418
\\sim F418-F416
 with sigma of 0.01
 C421-F316 \\sim C421-F317 \\sim C421-F318 \\sim C421-F416 \\sim C421-F417
\\sim C421-F418
 with sigma of 0.01
3. Restrained planarity
 N17B, N19B, C18B, C20B, C21B
 with sigma of 0.01
 N17A, N19A, C18A, C20A, C21A
 with sigma of 0.01
4. Uiso/Uaniso restraints and constraints
Cu1A \\sim Cu1B \\sim N17A \\sim N17B \\sim N19A \\sim N19B \\sim C16A \\sim
C18A \\sim C18B \\sim C20A \\sim C20B \\sim C21A \\sim C21B \\sim C28A \\sim
C28B \\sim C29A \\sim C29B \\sim C30A \\sim C30B \\sim C31A \\sim C31B \\sim
C32A \\sim C32B \\sim C33A \\sim C33B \\sim C34A \\sim C34B \\sim C35A \\sim
C35B \\sim C36A \\sim C36B \\sim C37A \\sim C37B \\sim C38A \\sim C38B \\sim
C39A: within 2A with sigma of 0.005 and sigma for terminal atoms of 0.01
F101 \\sim F102 \\sim F103 \\sim F104 \\sim F105 \\sim F106 \\sim F107 \\sim
F108 \\sim F109 \\sim F110 \\sim F111 \\sim F112 \\sim F113 \\sim F114 \\sim
F115 \\sim F116 \\sim F117 \\sim F118 \\sim F119 \\sim F120 \\sim F121 \\sim
F122 \\sim F123 \\sim F124 \\sim F204 \\sim F205 \\sim F206 \\sim F216 \\sim
F217 \\sim F218 \\sim F301 \\sim F302 \\sim F303 \\sim F304 \\sim F305 \\sim
F306 \\sim F307 \\sim F308 \\sim F309 \\sim F310 \\sim F311 \\sim F312 \\sim
F313 \\sim F314 \\sim F315 \\sim F316 \\sim F317 \\sim F318 \\sim F319 \\sim
F320 \\sim F321 \\sim F322 \\sim F323 \\sim F324 \\sim F407 \\sim F408 \\sim
F409 \\sim F413 \\sim F414 \\sim F415 \\sim F416 \\sim F417 \\sim F418: within
2A with sigma of 0.01 and sigma for terminal atoms of 0.02
Uanis(C16A) \\sim Ueq, Uanis(N19A) \\sim Ueq, Uanis(C18A) \\sim Ueq,
Uanis(C28A) \\sim Ueq, Uanis(C20A) \\sim Ueq, Uanis(C21A) \\sim Ueq,
Uanis(N17A) \\sim Ueq, Uanis(C29A) \\sim Ueq, Uanis(C30B) \\sim Ueq,
Uanis(C32A) \\sim Ueq, Uanis(C33A) \\sim Ueq, Uanis(C31A) \\sim Ueq,
Uanis(N17B) \\sim Ueq, Uanis(C21B) \\sim Ueq, Uanis(N19B) \\sim Ueq,
Uanis(C20B) \\sim Ueq, Uanis(C28B) \\sim Ueq, Uanis(C18B) \\sim Ueq,
Uanis(C31B) \\sim Ueq, Uanis(C32B) \\sim Ueq, Uanis(C33B) \\sim Ueq,
Uanis(C29B) \\sim Ueq, Uanis(C30A) \\sim Ueq, Uanis(Cu1A) \\sim Ueq,
Uanis(Cu1B) \\sim Ueq, Uanis(C39A) \\sim Ueq, Uanis(C35A) \\sim Ueq,
Uanis(C38A) \\sim Ueq, Uanis(C37A) \\sim Ueq, Uanis(C36A) \\sim Ueq,
Uanis(C34A) \\sim Ueq, Uanis(C34B) \\sim Ueq, Uanis(C37B) \\sim Ueq,
Uanis(C35B) \\sim Ueq, Uanis(C36B) \\sim Ueq, Uanis(C38B) \\sim Ueq: with sigma
of 0.005 and sigma for terminal atoms of 0.01
Uanis(F101) \\sim Ueq, Uanis(F102) \\sim Ueq, Uanis(F103) \\sim Ueq,
Uanis(F104) \\sim Ueq, Uanis(F105) \\sim Ueq, Uanis(F106) \\sim Ueq,
Uanis(F107) \\sim Ueq, Uanis(F108) \\sim Ueq, Uanis(F109) \\sim Ueq,
Uanis(F110) \\sim Ueq, Uanis(F111) \\sim Ueq, Uanis(F112) \\sim Ueq,
Uanis(F113) \\sim Ueq, Uanis(F114) \\sim Ueq, Uanis(F115) \\sim Ueq,
Uanis(F116) \\sim Ueq, Uanis(F117) \\sim Ueq, Uanis(F118) \\sim Ueq,
Uanis(F119) \\sim Ueq, Uanis(F120) \\sim Ueq, Uanis(F121) \\sim Ueq,
Uanis(F122) \\sim Ueq, Uanis(F123) \\sim Ueq, Uanis(F124) \\sim Ueq,
Uanis(F204) \\sim Ueq, Uanis(F205) \\sim Ueq, Uanis(F206) \\sim Ueq,
Uanis(F216) \\sim Ueq, Uanis(F217) \\sim Ueq, Uanis(F218) \\sim Ueq,
Uanis(F301) \\sim Ueq, Uanis(F302) \\sim Ueq, Uanis(F303) \\sim Ueq,
Uanis(F304) \\sim Ueq, Uanis(F305) \\sim Ueq, Uanis(F306) \\sim Ueq,
Uanis(F307) \\sim Ueq, Uanis(F308) \\sim Ueq, Uanis(F309) \\sim Ueq,
Uanis(F310) \\sim Ueq, Uanis(F311) \\sim Ueq, Uanis(F312) \\sim Ueq,
Uanis(F313) \\sim Ueq, Uanis(F314) \\sim Ueq, Uanis(F315) \\sim Ueq,
Uanis(F316) \\sim Ueq, Uanis(F317) \\sim Ueq, Uanis(F318) \\sim Ueq,
Uanis(F319) \\sim Ueq, Uanis(F320) \\sim Ueq, Uanis(F321) \\sim Ueq,
Uanis(F322) \\sim Ueq, Uanis(F323) \\sim Ueq, Uanis(F324) \\sim Ueq,
Uanis(F407) \\sim Ueq, Uanis(F408) \\sim Ueq, Uanis(F409) \\sim Ueq,
Uanis(F413) \\sim Ueq, Uanis(F414) \\sim Ueq, Uanis(F415) \\sim Ueq,
Uanis(F416) \\sim Ueq, Uanis(F417) \\sim Ueq, Uanis(F418) \\sim Ueq: with sigma
of 0.007 and sigma for terminal atoms of 0.02
Uanis(Cu1A) = Uanis(Cu1B)
Uanis(C18A) = Uanis(C18B)
Uanis(N17A) = Uanis(N17B)
Uanis(N19A) = Uanis(N19B)
Uanis(C21A) = Uanis(C21B)
Uanis(C20A) = Uanis(C20B)
Uanis(C28A) = Uanis(C28B)
Uanis(C29A) = Uanis(C29B)
Uanis(C30B) = Uanis(C30A)
Uanis(C31A) = Uanis(C31B)
Uanis(C32B) = Uanis(C32A)
Uanis(C33B) = Uanis(C33A)
Uanis(C34A) = Uanis(C34B)
Uanis(C35A) = Uanis(C35B)
Uanis(C36A) = Uanis(C36B)
Uanis(C37B) = Uanis(C37A)
Uanis(C38B) = Uanis(C38A)
5. Others
 Sof(Cu1B)=Sof(N17B)=Sof(N19B)=Sof(H16C)=Sof(H16D)=Sof(C18B)=Sof(C20B)=
 Sof(H20B)=Sof(C21B)=Sof(H21B)=Sof(C28B)=Sof(H28C)=Sof(H28D)=Sof(C29B)=
 Sof(H29C)=Sof(H29D)=Sof(C30B)=Sof(H30C)=Sof(H30D)=Sof(C31B)=Sof(H31C)=
 Sof(H31D)=Sof(C32B)=Sof(H32C)=Sof(H32D)=Sof(C33B)=Sof(H33C)=Sof(H33D)=
 Sof(C34B)=Sof(H34C)=Sof(H34D)=Sof(C35B)=Sof(H35C)=Sof(H35D)=Sof(C36B)=
 Sof(H36C)=Sof(H36D)=Sof(C37B)=Sof(H37C)=Sof(H37D)=Sof(C38B)=Sof(H38C)=
 Sof(H38D)=Sof(H39C)=Sof(H39D)=1-FVAR(1)
 Sof(Cu1A)=Sof(N17A)=Sof(N19A)=Sof(H16A)=Sof(H16B)=Sof(C18A)=Sof(C20A)=
 Sof(H20A)=Sof(C21A)=Sof(H21A)=Sof(C28A)=Sof(H28A)=Sof(H28B)=Sof(C29A)=
 Sof(H29A)=Sof(H29B)=Sof(C30A)=Sof(H30A)=Sof(H30B)=Sof(C31A)=Sof(H31A)=
 Sof(H31B)=Sof(C32A)=Sof(H32A)=Sof(H32B)=Sof(C33A)=Sof(H33A)=Sof(H33B)=
 Sof(C34A)=Sof(H34A)=Sof(H34B)=Sof(C35A)=Sof(H35A)=Sof(H35B)=Sof(C36A)=
 Sof(H36A)=Sof(H36B)=Sof(C37A)=Sof(H37A)=Sof(H37B)=Sof(C38A)=Sof(H38A)=
 Sof(H38B)=Sof(H39A)=Sof(H39B)=FVAR(1)
 Sof(F216)=Sof(F217)=Sof(F218)=1-FVAR(2)
 Sof(F116)=Sof(F117)=Sof(F118)=FVAR(2)
 Sof(F204)=Sof(F205)=Sof(F206)=1-FVAR(3)
 Sof(F104)=Sof(F105)=Sof(F106)=FVAR(3)
 Sof(F413)=Sof(F414)=Sof(F415)=1-FVAR(4)
 Sof(F313)=Sof(F314)=Sof(F315)=FVAR(4)
 Sof(F407)=Sof(F408)=Sof(F409)=1-FVAR(5)
 Sof(F307)=Sof(F308)=Sof(F309)=FVAR(5)
 Sof(F416)=Sof(F417)=Sof(F418)=1-FVAR(6)
 Sof(F316)=Sof(F317)=Sof(F318)=FVAR(6)
6.a Secondary CH2 refined with riding coordinates:
 C16(H16E,H16F), C22(H22C,H22D), C28(H28E,H28F), C29(H29E,H29F), C30(H30E,
 H30F), C31(H31E,H31F), C32(H32E,H32F), C33(H33E,H33F), C34(H34E,H34F),
 C35(H35E,H35F), C36(H36E,H36F), C37(H37E,H37F), C38(H38E,H38F), C39(H39E,H39F),
  C16A(H16A,H16B), C16A(H16C,H16D), C22A(H22A,H22B), C28A(H28A,H28B), C28B(H28C,
 H28D), C29A(H29A,H29B), C29B(H29C,H29D), C30A(H30A,H30B), C30B(H30C,H30D),
 C31A(H31A,H31B), C31B(H31C,H31D), C32A(H32A,H32B), C32B(H32C,H32D), C33A(H33A,
 H33B), C33B(H33C,H33D), C34A(H34A,H34B), C34B(H34C,H34D), C35A(H35A,H35B),
 C35B(H35C,H35D), C36A(H36A,H36B), C36B(H36C,H36D), C37A(H37A,H37B), C37B(H37C,
 H37D), C38A(H38A,H38B), C38B(H38C,H38D), C39A(H39A,H39B), C39A(H39C,H39D)
6.b Aromatic/amide H refined with riding coordinates:
 C12(H12), C13(H13), C14(H14), C20(H20), C21(H21), C26(H26), C27(H27),
 C12A(H12A), C13A(H13A), C14A(H14A), C20A(H20A), C20B(H20B), C21A(H21A),
 C21B(H21B), C26A(H26A), C27A(H27A), C202(H202), C204(H204), C206(H206),
 C210(H210), C212(H212), C214(H214), C218(H218), C220(H220), C222(H222),
 C226(H226), C228(H228), C230(H230), C402(H402), C404(H404), C406(H406),
 C410(H410), C412(H412), C414(H414), C418(H418), C420(H420), C422(H422),
 C426(H426), C428(H428), C430(H430)
;
_shelx_shelxl_version_number 2014/7
_olex2_submission_special_instructions 'No special instructions were received'

loop_
_space_group_symop_operation_xyz
'x, y, z'
'-x, -y, -z'

loop_
_atom_site_label
_atom_site_type_symbol
_atom_site_fract_x
_atom_site_fract_y
_atom_site_fract_z
_atom_site_U_iso_or_equiv
_atom_site_adp_type
_atom_site_occupancy
_atom_site_site_symmetry_order
_atom_site_calc_flag
_atom_site_refinement_flags_posn
_atom_site_refinement_flags_adp
_atom_site_refinement_flags_occupancy
_atom_site_disorder_assembly
_atom_site_disorder_group
Cu1 Cu 0.60434(2) 0.92051(2) 0.76661(2) 0.03374(11) Uani 1 1 d . . . . .
N10 N 0.47789(16) 0.92603(15) 0.69789(14) 0.0356(6) Uani 1 1 d . . . . .
N17 N 0.53572(16) 0.77263(14) 0.72115(14) 0.0360(6) Uani 1 1 d . . . . .
N19 N 0.61659(16) 0.77263(14) 0.82239(14) 0.0348(6) Uani 1 1 d . . . . .
N23 N 0.56447(16) 1.07005(14) 0.74286(14) 0.0338(6) Uani 1 1 d . . . . .
N25 N 0.69091(16) 1.05998(14) 0.75298(15) 0.0375(6) Uani 1 1 d . . . . .
C11 C 0.4386(2) 0.86370(18) 0.66127(16) 0.0360(7) Uani 1 1 d . . . . .
C12 C 0.3563(2) 0.8616(2) 0.62781(17) 0.0426(9) Uani 1 1 d . . . . .
H12 H 0.3292 0.8167 0.6032 0.051 Uiso 1 1 calc R . . . .
C13 C 0.3141(2) 0.9259(2) 0.63074(18) 0.0458(9) Uani 1 1 d . . . . .
H13 H 0.2576 0.9258 0.6075 0.055 Uiso 1 1 calc R . . . .
C14 C 0.3546(2) 0.9903(2) 0.66775(18) 0.0423(8) Uani 1 1 d . . . . .
H14 H 0.3266 1.0352 0.6701 0.051 Uiso 1 1 calc R . . . .
C15 C 0.4365(2) 0.98793(18) 0.70123(17) 0.0358(7) Uani 1 1 d . . . . .
C16 C 0.4902(2) 0.79718(19) 0.65498(17) 0.0413(8) Uani 1 1 d . . . . .
H16E H 0.4543 0.7553 0.6270 0.050 Uiso 1 1 calc R . . . .
H16F H 0.5293 0.8096 0.6296 0.050 Uiso 1 1 calc R . . . .
C18 C 0.58947(19) 0.81721(17) 0.77204(17) 0.0345(7) Uani 1 1 d . . . . .
C20 C 0.5809(2) 0.70170(18) 0.80238(19) 0.0410(8) Uani 1 1 d . . . . .
H20 H 0.5907 0.6608 0.8288 0.049 Uiso 1 1 calc R . . . .
C21 C 0.5303(2) 0.70169(18) 0.7392(2) 0.0419(8) Uani 1 1 d . . . . .
H21 H 0.4970 0.6610 0.7119 0.050 Uiso 1 1 calc R . . . .
C22 C 0.48187(19) 1.05546(18) 0.74763(18) 0.0393(8) Uani 1 1 d . . . . .
H22C H 0.4496 1.0998 0.7360 0.047 Uiso 1 1 calc R . . . .
H22D H 0.4852 1.0488 0.7962 0.047 Uiso 1 1 calc R . . . .
C24 C 0.62558(19) 1.02251(17) 0.75991(16) 0.0325(7) Uani 1 1 d . . . . .
C26 C 0.6709(2) 1.12928(18) 0.73225(19) 0.0445(9) Uani 1 1 d . . . . .
H26 H 0.7066 1.1653 0.7239 0.053 Uiso 1 1 calc R . . . .
C27 C 0.5915(2) 1.13572(18) 0.72624(18) 0.0416(8) Uani 1 1 d . . . . .
H27 H 0.5599 1.1774 0.7131 0.050 Uiso 1 1 calc R . . . .
C28 C 0.6721(2) 0.79790(18) 0.89022(18) 0.0397(8) Uani 1 1 d . . . . .
H28E H 0.6919 0.8494 0.8901 0.048 Uiso 1 1 calc R . . . .
H28F H 0.7199 0.7662 0.8987 0.048 Uiso 1 1 calc R . . . .
C29 C 0.6332(2) 0.79586(19) 0.94847(18) 0.0431(8) Uani 1 1 d . . . . .
H29E H 0.6735 0.8162 0.9922 0.052 Uiso 1 1 calc R . . . .
H29F H 0.6209 0.7433 0.9524 0.052 Uiso 1 1 calc R . . . .
C30 C 0.5550(2) 0.8388(2) 0.9410(2) 0.0476(9) Uani 1 1 d . . . . .
H30E H 0.5118 0.8137 0.9015 0.057 Uiso 1 1 calc R . . . .
H30F H 0.5371 0.8366 0.9832 0.057 Uiso 1 1 calc R . . . .
C31 C 0.5635(2) 0.9205(2) 0.92983(19) 0.0475(9) Uani 1 1 d . . . . .
H31E H 0.5702 0.9223 0.8831 0.057 Uiso 1 1 calc R . . . .
H31F H 0.5121 0.9446 0.9307 0.057 Uiso 1 1 calc R . . . .
C32 C 0.6336(2) 0.9657(2) 0.98192(19) 0.0517(10) Uani 1 1 d . . . . .
H32E H 0.6847 0.9396 0.9846 0.062 Uiso 1 1 calc R . . . .
H32F H 0.6242 0.9690 1.0281 0.062 Uiso 1 1 calc R . . . .
C33 C 0.6436(3) 1.0440(2) 0.9637(2) 0.0528(10) Uani 1 1 d . . . . .
H33E H 0.6429 1.0408 0.9145 0.063 Uiso 1 1 calc R . . . .
H33F H 0.5964 1.0727 0.9691 0.063 Uiso 1 1 calc R . . . .
C34 C 0.7211(3) 1.0858(2) 1.0072(2) 0.0696(13) Uani 1 1 d . . . . .
H34E H 0.7201 1.0916 1.0561 0.084 Uiso 1 1 calc R . . . .
H34F H 0.7219 1.1361 0.9926 0.084 Uiso 1 1 calc R . . . .
C35 C 0.7991(3) 1.0485(2) 1.0027(3) 0.0732(14) Uani 1 1 d . . . . .
H35E H 0.8458 1.0816 1.0299 0.088 Uiso 1 1 calc R . . . .
H35F H 0.8024 1.0021 1.0249 0.088 Uiso 1 1 calc R . . . .
C36 C 0.8084(2) 1.0294(2) 0.9304(3) 0.0612(12) Uani 1 1 d . . . . .
H36E H 0.8595 1.0028 0.9340 0.073 Uiso 1 1 calc R . . . .
H36F H 0.7627 0.9951 0.9031 0.073 Uiso 1 1 calc R . . . .
C37 C 0.8103(2) 1.09625(19) 0.8921(2) 0.0554(11) Uani 1 1 d . . . . .
H37E H 0.8496 1.1342 0.9229 0.067 Uiso 1 1 calc R . . . .
H37F H 0.7558 1.1178 0.8816 0.067 Uiso 1 1 calc R . . . .
C38 C 0.8336(2) 1.0800(2) 0.8248(2) 0.0586(12) Uani 1 1 d . . . . .
H38E H 0.8406 1.1277 0.8071 0.070 Uiso 1 1 calc R . . . .
H38F H 0.8868 1.0562 0.8350 0.070 Uiso 1 1 calc R . . . .
C39 C 0.7729(2) 1.03047(19) 0.7684(2) 0.0512(10) Uani 1 1 d . . . . .
H39E H 0.7911 1.0258 0.7259 0.061 Uiso 1 1 calc R . . . .
H39F H 0.7710 0.9803 0.7831 0.061 Uiso 1 1 calc R . . . .
Cu1A Cu 0.08374(19) 0.49665(19) 0.74515(12) 0.0380(4) Uani 0.609(3) 1 d . U P A 1
Cu1B Cu 0.0965(3) 0.5020(3) 0.7646(2) 0.0380(4) Uani 0.391(3) 1 d . U P A 2
N10A N -0.04196(19) 0.47969(16) 0.69281(16) 0.0464(7) Uani 1 1 d . . . . .
N17A N 0.0442(4) 0.3418(4) 0.7209(3) 0.0383(7) Uani 0.609(3) 1 d D U P A 1
N17B N 0.0559(7) 0.3456(6) 0.7366(5) 0.0383(7) Uani 0.391(3) 1 d D U P A 2
N19A N 0.1679(3) 0.3555(3) 0.7204(2) 0.0393(7) Uani 0.609(3) 1 d D U P A 1
N19B N 0.1822(5) 0.3613(4) 0.7479(4) 0.0393(7) Uani 0.391(3) 1 d D U P A 2
N23A N 0.0165(2) 0.63760(15) 0.72078(17) 0.0474(8) Uani 1 1 d . . . . .
N25A N 0.11103(18) 0.65774(16) 0.81564(18) 0.0504(8) Uani 1 1 d D . . . .
C11A C -0.0785(2) 0.4121(2) 0.6873(2) 0.0494(9) Uani 1 1 d . . . . .
C12A C -0.1544(3) 0.3939(2) 0.6436(3) 0.0710(13) Uani 1 1 d . . . . .
H12A H -0.1788 0.3459 0.6407 0.085 Uiso 1 1 calc R . . . .
C13A C -0.1952(3) 0.4469(3) 0.6036(3) 0.0824(15) Uani 1 1 d . . . . .
H13A H -0.2481 0.4356 0.5729 0.099 Uiso 1 1 calc R . . . .
C14A C -0.1581(3) 0.5156(2) 0.6088(3) 0.0665(12) Uani 1 1 d . . . . .
H14A H -0.1852 0.5526 0.5819 0.080 Uiso 1 1 calc R . . . .
C15A C -0.0810(3) 0.5307(2) 0.6534(2) 0.0494(9) Uani 1 1 d . . . . .
C16A C -0.0320(2) 0.35856(19) 0.7349(2) 0.0462(8) Uani 1 1 d . U . . .
H16A H -0.0215 0.3807 0.7836 0.055 Uiso 0.609(3) 1 calc R . P A 1
H16B H -0.0653 0.3120 0.7287 0.055 Uiso 0.609(3) 1 calc R . P A 1
H16C H -0.0622 0.3099 0.7221 0.055 Uiso 0.391(3) 1 calc R . P A 2
H16D H -0.0330 0.3765 0.7825 0.055 Uiso 0.391(3) 1 calc R . P A 2
C18A C 0.1045(3) 0.3939(4) 0.7316(3) 0.0379(8) Uani 0.609(3) 1 d D U P A 1
C18B C 0.1165(5) 0.3991(6) 0.7547(4) 0.0379(8) Uani 0.391(3) 1 d D U P A 2
C20A C 0.1472(4) 0.2806(3) 0.7030(3) 0.0405(9) Uani 0.609(3) 1 d D U P A 1
H20A H 0.1813 0.2425 0.6928 0.049 Uiso 0.609(3) 1 calc R . P A 1
C20B C 0.1622(6) 0.2867(5) 0.7261(4) 0.0405(9) Uani 0.391(3) 1 d D U P A 2
H20B H 0.1983 0.2496 0.7177 0.049 Uiso 0.391(3) 1 calc R . P A 2
C21A C 0.0697(4) 0.2721(5) 0.7033(3) 0.0410(8) Uani 0.609(3) 1 d D U P A 1
H21A H 0.0381 0.2268 0.6933 0.049 Uiso 0.609(3) 1 calc R . P A 1
C21B C 0.0829(6) 0.2765(7) 0.7190(5) 0.0410(8) Uani 0.391(3) 1 d D U P A 2
H21B H 0.0514 0.2311 0.7049 0.049 Uiso 0.391(3) 1 calc R . P A 2
C22A C -0.0362(3) 0.6035(2) 0.6547(2) 0.0610(12) Uani 1 1 d . . . . .
H22A H -0.0026 0.5955 0.6221 0.073 Uiso 1 1 calc R . . . .
H22B H -0.0772 0.6399 0.6364 0.073 Uiso 1 1 calc R . . . .
C24A C 0.0760(2) 0.6032(2) 0.7649(2) 0.0483(9) Uani 1 1 d . . . . .
C26A C 0.0763(2) 0.7250(2) 0.8028(2) 0.0527(10) Uani 1 1 d . . . . .
H26A H 0.0911 0.7712 0.8310 0.063 Uiso 1 1 calc R . . . .
C27A C 0.0180(3) 0.71255(19) 0.7433(2) 0.0522(10) Uani 1 1 d . . . . .
H27A H -0.0163 0.7485 0.7205 0.063 Uiso 1 1 calc R . . . .
C28A C 0.2501(3) 0.3877(4) 0.7289(3) 0.0487(9) Uani 0.609(3) 1 d D U P A 1
H28A H 0.2469 0.4418 0.7259 0.058 Uiso 0.609(3) 1 calc R . P A 1
H28B H 0.2711 0.3653 0.6908 0.058 Uiso 0.609(3) 1 calc R . P A 1
C28B C 0.2635(5) 0.3961(6) 0.7597(5) 0.0487(9) Uani 0.391(3) 1 d D U P A 2
H28C H 0.2642 0.4488 0.7788 0.058 Uiso 0.391(3) 1 calc R . P A 2
H28D H 0.2778 0.3941 0.7155 0.058 Uiso 0.391(3) 1 calc R . P A 2
C29A C 0.3087(4) 0.3743(4) 0.7977(3) 0.0586(10) Uani 0.609(3) 1 d D U P A 1
H29A H 0.3161 0.3202 0.7982 0.070 Uiso 0.609(3) 1 calc R . P A 1
H29B H 0.3623 0.3981 0.8016 0.070 Uiso 0.609(3) 1 calc R . P A 1
C29B C 0.3231(7) 0.3548(6) 0.8094(4) 0.0586(10) Uani 0.391(3) 1 d D U P A 2
H29C H 0.3250 0.3036 0.7874 0.070 Uiso 0.391(3) 1 calc R . P A 2
H29D H 0.3778 0.3789 0.8184 0.070 Uiso 0.391(3) 1 calc R . P A 2
C30A C 0.2823(4) 0.4025(4) 0.8576(3) 0.0650(10) Uani 0.609(3) 1 d D U P A 1
H30A H 0.2417 0.4385 0.8378 0.078 Uiso 0.609(3) 1 calc R . P A 1
H30B H 0.2495 0.3595 0.8630 0.078 Uiso 0.609(3) 1 calc R . P A 1
C30B C 0.3058(6) 0.3504(5) 0.8767(4) 0.0650(10) Uani 0.391(3) 1 d D U P A 2
H30C H 0.2475 0.3608 0.8693 0.078 Uiso 0.391(3) 1 calc R . P A 2
H30D H 0.3117 0.2979 0.8859 0.078 Uiso 0.391(3) 1 calc R . P A 2
C31A C 0.3107(5) 0.4332(4) 0.9225(3) 0.0720(10) Uani 0.609(3) 1 d D U P A 1
H31A H 0.2995 0.4861 0.9170 0.086 Uiso 0.609(3) 1 calc R . P A 1
H31B H 0.3701 0.4304 0.9291 0.086 Uiso 0.609(3) 1 calc R . P A 1
C31B C 0.3474(6) 0.3928(6) 0.9367(4) 0.0720(10) Uani 0.391(3) 1 d D U P A 2
H31C H 0.3745 0.4342 0.9223 0.086 Uiso 0.391(3) 1 calc R . P A 2
H31D H 0.3915 0.3617 0.9604 0.086 Uiso 0.391(3) 1 calc R . P A 2
C32A C 0.3068(5) 0.4304(7) 0.9912(4) 0.0745(10) Uani 0.609(3) 1 d D U P A 1
H32A H 0.3170 0.4819 1.0145 0.089 Uiso 0.609(3) 1 calc R . P A 1
H32B H 0.3535 0.4017 1.0143 0.089 Uiso 0.609(3) 1 calc R . P A 1
C32B C 0.3121(7) 0.4267(10) 0.9909(7) 0.0745(10) Uani 0.391(3) 1 d D U P A 2
H32C H 0.2997 0.4788 0.9829 0.089 Uiso 0.391(3) 1 calc R . P A 2
H32D H 0.3530 0.4274 1.0365 0.089 Uiso 0.391(3) 1 calc R . P A 2
C33A C 0.2339(4) 0.3999(4) 1.0078(4) 0.0731(10) Uani 0.609(3) 1 d D U P A 1
H33A H 0.2407 0.4128 1.0578 0.088 Uiso 0.609(3) 1 calc R . P A 1
H33B H 0.2330 0.3450 0.9989 0.088 Uiso 0.609(3) 1 calc R . P A 1
C33B C 0.2353(7) 0.3862(5) 0.9929(7) 0.0731(10) Uani 0.391(3) 1 d D U P A 2
H33C H 0.2015 0.3723 0.9447 0.088 Uiso 0.391(3) 1 calc R . P A 2
H33D H 0.2507 0.3396 1.0138 0.088 Uiso 0.391(3) 1 calc R . P A 2
C34A C 0.1527(4) 0.4261(3) 0.9685(4) 0.0652(10) Uani 0.609(3) 1 d D U P A 1
H34A H 0.1450 0.4115 0.9185 0.078 Uiso 0.609(3) 1 calc R . P A 1
H34B H 0.1095 0.3997 0.9817 0.078 Uiso 0.609(3) 1 calc R . P A 1
C34B C 0.1850(6) 0.4277(5) 1.0312(5) 0.0652(10) Uani 0.391(3) 1 d D U P A 2
H34C H 0.2146 0.4314 1.0810 0.078 Uiso 0.391(3) 1 calc R . P A 2
H34D H 0.1344 0.3973 1.0244 0.078 Uiso 0.391(3) 1 calc R . P A 2
C35A C 0.1411(4) 0.5078(3) 0.9792(4) 0.0650(10) Uani 0.609(3) 1 d D U P A 1
H35A H 0.1909 0.5340 0.9765 0.078 Uiso 0.609(3) 1 calc R . P A 1
H35B H 0.1369 0.5201 1.0269 0.078 Uiso 0.609(3) 1 calc R . P A 1
C35B C 0.1612(7) 0.5033(4) 1.0147(5) 0.0650(10) Uani 0.391(3) 1 d D U P A 2
H35C H 0.2115 0.5327 1.0183 0.078 Uiso 0.391(3) 1 calc R . P A 2
H35D H 0.1379 0.5261 1.0513 0.078 Uiso 0.391(3) 1 calc R . P A 2
C36A C 0.0694(4) 0.5387(3) 0.9308(4) 0.0618(10) Uani 0.609(3) 1 d D U P A 1
H36A H 0.0192 0.5158 0.9362 0.074 Uiso 0.609(3) 1 calc R . P A 1
H36B H 0.0711 0.5235 0.8828 0.074 Uiso 0.609(3) 1 calc R . P A 1
C36B C 0.1023(7) 0.5129(4) 0.9466(5) 0.0618(10) Uani 0.391(3) 1 d D U P A 2
H36C H 0.1277 0.4958 0.9096 0.074 Uiso 0.391(3) 1 calc R . P A 2
H36D H 0.0537 0.4799 0.9403 0.074 Uiso 0.391(3) 1 calc R . P A 2
C37A C 0.0635(4) 0.6220(3) 0.9402(4) 0.0647(10) Uani 0.609(3) 1 d D U P A 1
H37A H 0.0178 0.6363 0.9022 0.078 Uiso 0.609(3) 1 calc R . P A 1
H37B H 0.0500 0.6363 0.9841 0.078 Uiso 0.609(3) 1 calc R . P A 1
C37B C 0.0748(5) 0.5898(5) 0.9368(5) 0.0647(10) Uani 0.391(3) 1 d D U P A 2
H37C H 0.0462 0.6056 0.9719 0.078 Uiso 0.391(3) 1 calc R . P A 2
H37D H 0.0346 0.5885 0.8908 0.078 Uiso 0.391(3) 1 calc R . P A 2
C38A C 0.1390(5) 0.6656(4) 0.9412(4) 0.0680(11) Uani 0.609(3) 1 d D U P A 1
H38A H 0.1820 0.6581 0.9839 0.082 Uiso 0.609(3) 1 calc R . P A 1
H38B H 0.1272 0.7191 0.9438 0.082 Uiso 0.609(3) 1 calc R . P A 1
C38B C 0.1402(9) 0.6475(5) 0.9418(6) 0.0680(11) Uani 0.391(3) 1 d D U P A 2
H38C H 0.1186 0.6971 0.9500 0.082 Uiso 0.391(3) 1 calc R . P A 2
H38D H 0.1862 0.6411 0.9827 0.082 Uiso 0.391(3) 1 calc R . P A 2
C39A C 0.1722(2) 0.6465(2) 0.8804(2) 0.0660(11) Uani 1 1 d D U . . .
H39A H 0.2215 0.6781 0.8858 0.079 Uiso 0.609(3) 1 calc R . P A 1
H39B H 0.1878 0.5940 0.8788 0.079 Uiso 0.609(3) 1 calc R . P A 1
H39C H 0.2158 0.6858 0.8902 0.079 Uiso 0.391(3) 1 calc R . P A 2
H39D H 0.1971 0.5981 0.8738 0.079 Uiso 0.391(3) 1 calc R . P A 2
F101 F 0.14882(13) 0.33413(13) 0.24434(12) 0.0673(7) Uani 1 1 d . U . . .
F102 F 0.20951(14) 0.32469(14) 0.16629(13) 0.0725(7) Uani 1 1 d . U . . .
F103 F 0.14528(14) 0.42178(13) 0.18292(15) 0.0811(8) Uani 1 1 d . U . . .
F104 F 0.4692(3) 0.3740(5) 0.4601(3) 0.119(3) Uani 0.653(7) 1 d D U P B 1
F105 F 0.3492(4) 0.3482(4) 0.4617(3) 0.112(3) Uani 0.653(7) 1 d D U P B 1
F106 F 0.4004(5) 0.4541(3) 0.4961(2) 0.099(2) Uani 0.653(7) 1 d D U P B 1
F107 F 0.77341(13) 0.42459(14) 0.33517(13) 0.0701(7) Uani 1 1 d . U . . .
F108 F 0.72399(16) 0.49319(15) 0.40439(14) 0.0869(9) Uani 1 1 d . U . . .
F109 F 0.68800(15) 0.37793(14) 0.37840(13) 0.0752(7) Uani 1 1 d . U . . .
F110 F 0.63308(13) 0.39059(13) 0.09041(12) 0.0629(6) Uani 1 1 d . U . . .
F111 F 0.51872(16) 0.34067(12) 0.08625(12) 0.0674(7) Uani 1 1 d . U . . .
F112 F 0.52388(14) 0.44705(12) 0.05241(11) 0.0582(6) Uani 1 1 d . U . . .
F113 F 0.30261(14) 0.76145(15) 0.40866(13) 0.0730(7) Uani 1 1 d . U . . .
F114 F 0.39732(15) 0.81650(12) 0.49178(12) 0.0670(7) Uani 1 1 d . U . . .
F115 F 0.36055(15) 0.70508(13) 0.49486(13) 0.0681(7) Uani 1 1 d . U . . .
F116 F 0.6838(3) 0.7888(4) 0.4661(2) 0.071(2) Uani 0.597(8) 1 d D U P C 1
F117 F 0.6276(3) 0.8453(3) 0.3822(4) 0.087(2) Uani 0.597(8) 1 d D U P C 1
F118 F 0.6860(3) 0.7475(4) 0.3648(4) 0.087(3) Uani 0.597(8) 1 d D U P C 1
F119 F 0.16874(11) 0.72815(11) 0.21088(11) 0.0465(5) Uani 1 1 d . U . . .
F120 F 0.13632(12) 0.72730(12) 0.10064(11) 0.0539(6) Uani 1 1 d . U . . .
F121 F 0.12866(11) 0.62636(10) 0.14536(11) 0.0471(5) Uani 1 1 d . U . . .
F122 F 0.45613(15) 0.80017(11) 0.11442(12) 0.0641(6) Uani 1 1 d . U . . .
F123 F 0.48772(12) 0.69721(12) 0.06837(11) 0.0527(6) Uani 1 1 d . U . . .
F124 F 0.37833(13) 0.74808(13) 0.01893(11) 0.0578(6) Uani 1 1 d . U . . .
F204 F 0.3441(6) 0.4024(9) 0.4830(5) 0.107(4) Uani 0.347(7) 1 d D U P B 2
F205 F 0.4645(6) 0.4249(7) 0.4837(5) 0.101(4) Uani 0.347(7) 1 d D U P B 2
F206 F 0.4077(9) 0.3223(3) 0.4408(4) 0.096(3) Uani 0.347(7) 1 d D U P B 2
F216 F 0.6514(5) 0.8013(6) 0.3483(3) 0.083(3) Uani 0.403(8) 1 d D U P C 2
F217 F 0.7041(3) 0.7277(3) 0.4190(6) 0.079(3) Uani 0.403(8) 1 d D U P C 2
F218 F 0.6610(5) 0.8272(5) 0.4540(5) 0.086(3) Uani 0.403(8) 1 d D U P C 2
C201 C 0.37985(17) 0.50192(15) 0.29178(16) 0.0271(6) Uani 1 1 d . . . . .
C202 C 0.31125(18) 0.46419(15) 0.24592(16) 0.0288(7) Uani 1 1 d . . . . .
H202 H 0.2929 0.4772 0.2001 0.035 Uiso 1 1 calc R . . . .
C203 C 0.26873(18) 0.40813(16) 0.26509(17) 0.0321(7) Uani 1 1 d . . . . .
C204 C 0.2957(2) 0.38547(17) 0.33052(18) 0.0380(8) Uani 1 1 d . . . . .
H204 H 0.2675 0.3467 0.3436 0.046 Uiso 1 1 calc R . . . .
C205 C 0.3645(2) 0.42070(17) 0.37624(17) 0.0387(8) Uani 1 1 d D . . . .
C206 C 0.40504(19) 0.47820(16) 0.35736(17) 0.0331(7) Uani 1 1 d . . . . .
H206 H 0.4515 0.5022 0.3903 0.040 Uiso 1 1 calc R . . . .
C207 C 0.1937(2) 0.37275(19) 0.2149(2) 0.0430(9) Uani 1 1 d . . . . .
C208 C 0.3953(2) 0.3964(2) 0.4466(2) 0.0598(11) Uani 1 1 d D . . . .
C209 C 0.50917(17) 0.51736(15) 0.25165(15) 0.0266(6) Uani 1 1 d . . . . .
C210 C 0.57626(18) 0.50127(15) 0.30500(16) 0.0283(7) Uani 1 1 d . . . . .
H210 H 0.5804 0.5218 0.3510 0.034 Uiso 1 1 calc R . . . .
C211 C 0.63682(19) 0.45626(16) 0.29275(17) 0.0333(7) Uani 1 1 d . . . . .
C212 C 0.63382(19) 0.42582(16) 0.22663(18) 0.0342(7) Uani 1 1 d . . . . .
H212 H 0.6761 0.3958 0.2184 0.041 Uiso 1 1 calc R . . . .
C213 C 0.56796(19) 0.43993(16) 0.17247(17) 0.0315(7) Uani 1 1 d . . . . .
C214 C 0.50668(18) 0.48526(15) 0.18516(16) 0.0281(7) Uani 1 1 d . . . . .
H214 H 0.4620 0.4945 0.1474 0.034 Uiso 1 1 calc R . . . .
C215 C 0.7055(2) 0.4392(2) 0.3527(2) 0.0476(9) Uani 1 1 d . . . . .
C216 C 0.5613(2) 0.40512(18) 0.10099(18) 0.0387(8) Uani 1 1 d . . . . .
C217 C 0.46656(17) 0.63187(15) 0.33167(15) 0.0252(6) Uani 1 1 d . . . . .
C218 C 0.41566(18) 0.66076(16) 0.37004(15) 0.0274(6) Uani 1 1 d . . . . .
H218 H 0.3650 0.6354 0.3642 0.033 Uiso 1 1 calc R . . . .
C219 C 0.43523(19) 0.72447(16) 0.41618(16) 0.0306(7) Uani 1 1 d . . . . .
C220 C 0.5092(2) 0.76224(16) 0.42798(16) 0.0331(7) Uani 1 1 d . . . . .
H220 H 0.5234 0.8056 0.4603 0.040 Uiso 1 1 calc R . . . .
C221 C 0.56193(19) 0.73492(16) 0.39122(15) 0.0318(7) Uani 1 1 d D . . . .
C222 C 0.54110(18) 0.67175(15) 0.34431(15) 0.0283(7) Uani 1 1 d . . . . .
H222 H 0.5785 0.6547 0.3197 0.034 Uiso 1 1 calc R . . . .
C223 C 0.3747(2) 0.7520(2) 0.45299(18) 0.0420(8) Uani 1 1 d . . . . .
C224 C 0.6417(2) 0.77559(17) 0.40236(16) 0.0457(9) Uani 1 1 d D . . . .
C225 C 0.38282(17) 0.60893(15) 0.20671(15) 0.0249(6) Uani 1 1 d . . . . .
C226 C 0.30137(17) 0.62556(15) 0.19963(15) 0.0255(6) Uani 1 1 d . . . . .
H226 H 0.2731 0.6030 0.2270 0.031 Uiso 1 1 calc R . . . .
C227 C 0.26028(17) 0.67372(15) 0.15415(15) 0.0260(6) Uani 1 1 d . . . . .
C228 C 0.29907(18) 0.70860(16) 0.11367(15) 0.0287(7) Uani 1 1 d . . . . .
H228 H 0.2712 0.7417 0.0826 0.034 Uiso 1 1 calc R . . . .
C229 C 0.38004(18) 0.69353(15) 0.11995(15) 0.0262(6) Uani 1 1 d . . . . .
C230 C 0.42023(17) 0.64459(15) 0.16496(15) 0.0245(6) Uani 1 1 d . . . . .
H230 H 0.4754 0.6349 0.1675 0.029 Uiso 1 1 calc R . . . .
C231 C 0.17387(19) 0.68878(17) 0.15182(17) 0.0334(7) Uani 1 1 d . . . . .
C232 C 0.4251(2) 0.73385(18) 0.08032(17) 0.0360(8) Uani 1 1 d . . . . .
B200 B 0.4347(2) 0.56405(18) 0.26917(18) 0.0256(7) Uani 1 1 d . . . . .
F301 F -0.01470(13) 0.91849(12) 0.95877(10) 0.0553(6) Uani 1 1 d . U . . .
F302 F -0.00697(17) 0.80333(13) 0.92866(12) 0.0765(8) Uani 1 1 d . U . . .
F303 F -0.12214(14) 0.84869(13) 0.92621(11) 0.0611(6) Uani 1 1 d . U . . .
F304 F -0.27008(13) 0.80480(13) 0.68386(13) 0.0670(7) Uani 1 1 d . U . . .
F305 F -0.18778(13) 0.76552(12) 0.62853(11) 0.0579(6) Uani 1 1 d . U . . .
F306 F -0.23508(15) 0.87296(13) 0.61614(14) 0.0853(9) Uani 1 1 d . U . . .
F307 F 0.0524(6) 0.7569(4) 0.5353(4) 0.062(2) Uani 0.61(3) 1 d D U P D 1
F308 F 0.1007(7) 0.6681(2) 0.5936(3) 0.0505(18) Uani 0.61(3) 1 d D U P D 1
F309 F 0.1765(5) 0.7272(5) 0.5489(4) 0.065(2) Uani 0.61(3) 1 d D U P D 1
F310 F 0.31187(15) 0.78213(16) 0.86123(13) 0.0799(8) Uani 1 1 d . U . . .
F311 F 0.36689(14) 0.87057(14) 0.82907(17) 0.0913(10) Uani 1 1 d . U . . .
F312 F 0.36787(15) 0.76162(16) 0.78128(14) 0.0812(8) Uani 1 1 d . U . . .
F313 F 0.1543(5) 1.0290(3) 0.5123(5) 0.0621(18) Uani 0.66(2) 1 d D U P E 1
F314 F 0.1840(4) 1.1326(6) 0.5731(3) 0.070(2) Uani 0.66(2) 1 d D U P E 1
F315 F 0.0887(4) 1.1228(6) 0.4785(4) 0.0649(19) Uani 0.66(2) 1 d D U P E 1
F316 F -0.1773(4) 1.1255(5) 0.6408(4) 0.097(2) Uani 0.731(12) 1 d D U P F 1
F317 F -0.1207(2) 1.21282(17) 0.6070(3) 0.0606(14) Uani 0.731(12) 1 d D U P F 1
F318 F -0.1862(3) 1.1275(3) 0.5330(2) 0.0636(14) Uani 0.731(12) 1 d D U P F 1
F319 F 0.00920(12) 1.16820(11) 0.91969(11) 0.0518(5) Uani 1 1 d . U . . .
F320 F 0.11313(13) 1.24162(12) 0.95802(12) 0.0599(6) Uani 1 1 d . U . . .
F321 F 0.03126(17) 1.25061(14) 0.85894(13) 0.0798(8) Uani 1 1 d . U . . .
F322 F 0.35827(12) 1.19401(13) 0.88477(12) 0.0608(6) Uani 1 1 d . U . . .
F323 F 0.36984(11) 1.08028(12) 0.84774(11) 0.0536(6) Uani 1 1 d . U . . .
F324 F 0.32631(12) 1.15863(11) 0.77581(10) 0.0474(5) Uani 1 1 d . U . . .
F407 F 0.1239(12) 0.6660(3) 0.5909(5) 0.055(3) Uani 0.39(3) 1 d D U P D 2
F408 F 0.1518(13) 0.7496(10) 0.5329(6) 0.089(4) Uani 0.39(3) 1 d D U P D 2
F409 F 0.0357(6) 0.7441(9) 0.5516(9) 0.073(4) Uani 0.39(3) 1 d D U P D 2
F413 F 0.1578(12) 1.1568(7) 0.5560(9) 0.075(4) Uani 0.34(2) 1 d D U P E 2
F414 F 0.0828(6) 1.0935(11) 0.4672(3) 0.058(3) Uani 0.34(2) 1 d D U P E 2
F415 F 0.1778(8) 1.0423(9) 0.5356(9) 0.061(3) Uani 0.34(2) 1 d D U P E 2
F416 F -0.1686(7) 1.1527(9) 0.5308(5) 0.068(4) Uani 0.269(12) 1 d D U P F 2
F417 F -0.1959(4) 1.0906(6) 0.6033(9) 0.062(3) Uani 0.269(12) 1 d D U P F 2
F418 F -0.1348(7) 1.1970(7) 0.6374(8) 0.096(5) Uani 0.269(12) 1 d D U P F 2
C401 C -0.00578(18) 0.92784(16) 0.75566(16) 0.0290(7) Uani 1 1 d . . . . .
C402 C -0.00123(18) 0.91522(16) 0.82349(16) 0.0305(7) Uani 1 1 d . . . . .
H402 H 0.0453 0.9339 0.8597 0.037 Uiso 1 1 calc R . . . .
C403 C -0.06218(19) 0.87646(16) 0.83980(17) 0.0336(7) Uani 1 1 d . . . . .
C404 C -0.13067(19) 0.84782(16) 0.78861(18) 0.0346(7) Uani 1 1 d . . . . .
H404 H -0.1725 0.8213 0.7998 0.042 Uiso 1 1 calc R . . . .
C405 C -0.13688(19) 0.85867(16) 0.72055(17) 0.0323(7) Uani 1 1 d . . . . .
C406 C -0.07563(18) 0.89779(16) 0.70477(17) 0.0300(7) Uani 1 1 d . . . . .
H406 H -0.0812 0.9044 0.6579 0.036 Uiso 1 1 calc R . . . .
C407 C -0.0513(2) 0.86185(19) 0.91308(18) 0.0402(8) Uani 1 1 d . . . . .
C408 C -0.2074(2) 0.82694(18) 0.6633(2) 0.0420(8) Uani 1 1 d . . . . .
C409 C 0.12627(17) 0.89917(16) 0.71980(16) 0.0291(7) Uani 1 1 d . . . . .
C410 C 0.10192(19) 0.85088(17) 0.65878(17) 0.0329(7) Uani 1 1 d . . . . .
H410 H 0.0538 0.8607 0.6245 0.039 Uiso 1 1 calc R . . . .
C411 C 0.14519(19) 0.78884(17) 0.64589(17) 0.0347(7) Uani 1 1 d D . . . .
C412 C 0.2172(2) 0.77444(18) 0.69430(17) 0.0360(8) Uani 1 1 d . . . . .
H412 H 0.2477 0.7327 0.6858 0.043 Uiso 1 1 calc R . . . .
C413 C 0.24361(19) 0.82155(18) 0.75451(17) 0.0345(7) Uani 1 1 d . . . . .
C414 C 0.19767(18) 0.88195(17) 0.76784(16) 0.0311(7) Uani 1 1 d . . . . .
H414 H 0.2157 0.9122 0.8109 0.037 Uiso 1 1 calc R . . . .
C415 C 0.1172(2) 0.73734(18) 0.58176(19) 0.0470(9) Uani 1 1 d D . . . .
C416 C 0.3219(2) 0.8091(2) 0.8065(2) 0.0456(9) Uani 1 1 d . . . . .
C417 C 0.03593(17) 1.01302(15) 0.66685(15) 0.0259(6) Uani 1 1 d . . . . .
C418 C 0.08403(17) 1.02565(15) 0.62423(15) 0.0266(6) Uani 1 1 d . . . . .
H418 H 0.1336 1.0006 0.6298 0.032 Uiso 1 1 calc R . . . .
C419 C 0.06269(17) 1.07352(15) 0.57359(15) 0.0281(6) Uani 1 1 d D . . . .
C420 C -0.00967(19) 1.11000(17) 0.56337(16) 0.0350(7) Uani 1 1 d . . . . .
H420 H -0.0250 1.1425 0.5286 0.042 Uiso 1 1 calc R . . . .
C421 C -0.05927(18) 1.09793(16) 0.60516(16) 0.0323(7) Uani 1 1 d D . . . .
C422 C -0.03650(18) 1.05070(16) 0.65587(16) 0.0293(7) Uani 1 1 d . . . . .
H422 H -0.0713 1.0437 0.6841 0.035 Uiso 1 1 calc R . . . .
C423 C 0.12102(19) 1.09025(16) 0.53417(15) 0.0386(8) Uani 1 1 d D . . . .
C424 C -0.1372(2) 1.13801(19) 0.59582(17) 0.0486(10) Uani 1 1 d D . . . .
C425 C 0.11819(17) 1.03463(16) 0.79153(15) 0.0281(7) Uani 1 1 d . . . . .
C426 C 0.07827(18) 1.08340(17) 0.82897(15) 0.0297(7) Uani 1 1 d . . . . .
H426 H 0.0238 1.0711 0.8279 0.036 Uiso 1 1 calc R . . . .
C427 C 0.11553(18) 1.14889(18) 0.86749(16) 0.0325(7) Uani 1 1 d . . . . .
C428 C 0.19563(18) 1.16827(18) 0.87191(16) 0.0324(7) Uani 1 1 d . . . . .
H428 H 0.2215 1.2127 0.8986 0.039 Uiso 1 1 calc R . . . .
C429 C 0.23686(18) 1.12048(18) 0.83593(16) 0.0321(7) Uani 1 1 d . . . . .
C430 C 0.19848(18) 1.05601(17) 0.79698(16) 0.0301(7) Uani 1 1 d . . . . .
H430 H 0.2282 1.0248 0.7728 0.036 Uiso 1 1 calc R . . . .
C431 C 0.0676(2) 1.20192(19) 0.90045(18) 0.0391(8) Uani 1 1 d . . . . .
C432 C 0.32210(19) 1.13895(19) 0.83697(18) 0.0386(8) Uani 1 1 d . . . . .
B400 B 0.0687(2) 0.96752(19) 0.73448(18) 0.0289(8) Uani 1 1 d . . . . .

loop_
_atom_site_aniso_label
_atom_site_aniso_U_11
_atom_site_aniso_U_22
_atom_site_aniso_U_33
_atom_site_aniso_U_23
_atom_site_aniso_U_13
_atom_site_aniso_U_12
Cu1 0.0302(2) 0.0307(2) 0.0421(2) 0.00436(17) 0.01306(18) -0.00199(16)
N10 0.0303(15) 0.0404(16) 0.0362(15) 0.0035(12) 0.0100(13) 0.0016(12)
N17 0.0328(15) 0.0344(15) 0.0401(16) 0.0002(12) 0.0105(13) 0.0001(12)
N19 0.0287(14) 0.0318(14) 0.0453(17) 0.0053(12) 0.0122(13) -0.0002(11)
N23 0.0289(14) 0.0337(14) 0.0407(16) 0.0033(12) 0.0133(13) 0.0031(11)
N25 0.0318(15) 0.0293(14) 0.0568(18) 0.0020(13) 0.0224(14) 0.0006(11)
C11 0.0356(19) 0.0430(19) 0.0303(17) 0.0028(14) 0.0115(15) -0.0015(15)
C12 0.038(2) 0.055(2) 0.0356(19) -0.0043(16) 0.0153(17) -0.0110(17)
C13 0.0296(19) 0.066(3) 0.041(2) 0.0007(18) 0.0102(16) -0.0004(17)
C14 0.0307(18) 0.052(2) 0.045(2) 0.0031(17) 0.0138(17) 0.0056(16)
C15 0.0309(18) 0.0433(19) 0.0357(18) 0.0066(15) 0.0127(15) 0.0012(15)
C16 0.041(2) 0.043(2) 0.0376(19) -0.0047(15) 0.0102(17) -0.0011(16)
C18 0.0301(17) 0.0341(17) 0.0413(19) 0.0007(15) 0.0147(16) -0.0007(14)
C20 0.037(2) 0.0332(18) 0.057(2) 0.0088(16) 0.0192(19) 0.0005(15)
C21 0.0366(19) 0.0303(18) 0.060(2) -0.0019(16) 0.0185(19) -0.0049(14)
C22 0.0297(18) 0.0404(19) 0.050(2) 0.0030(16) 0.0147(16) 0.0058(14)
C24 0.0295(17) 0.0333(17) 0.0364(18) -0.0030(14) 0.0147(15) -0.0011(14)
C26 0.047(2) 0.0326(18) 0.060(2) 0.0058(16) 0.0246(19) -0.0049(16)
C27 0.047(2) 0.0327(18) 0.046(2) 0.0069(15) 0.0137(18) 0.0013(15)
C28 0.0272(17) 0.0350(18) 0.053(2) 0.0066(16) 0.0049(17) 0.0040(14)
C29 0.044(2) 0.0391(19) 0.045(2) 0.0116(16) 0.0069(17) 0.0045(16)
C30 0.037(2) 0.055(2) 0.051(2) 0.0127(18) 0.0107(18) 0.0090(17)
C31 0.042(2) 0.055(2) 0.047(2) 0.0115(18) 0.0115(18) 0.0198(18)
C32 0.060(3) 0.048(2) 0.045(2) 0.0099(17) 0.009(2) 0.0149(19)
C33 0.060(3) 0.045(2) 0.052(2) 0.0051(18) 0.014(2) 0.0166(19)
C34 0.101(4) 0.045(2) 0.051(3) -0.0037(19) 0.006(3) 0.003(2)
C35 0.056(3) 0.053(3) 0.086(4) 0.016(2) -0.023(3) -0.004(2)
C36 0.036(2) 0.042(2) 0.097(4) 0.011(2) 0.002(2) 0.0097(17)
C37 0.0293(19) 0.036(2) 0.090(3) 0.005(2) -0.001(2) -0.0007(15)
C38 0.0276(19) 0.037(2) 0.111(4) 0.007(2) 0.021(2) -0.0036(15)
C39 0.035(2) 0.0350(19) 0.093(3) 0.0060(19) 0.035(2) 0.0040(15)
Cu1A 0.0345(9) 0.0307(5) 0.0533(12) 0.0071(9) 0.0185(9) 0.0044(6)
Cu1B 0.0345(9) 0.0307(5) 0.0533(12) 0.0071(9) 0.0185(9) 0.0044(6)
N10A 0.0500(19) 0.0426(17) 0.0554(19) 0.0084(14) 0.0283(16) 0.0089(14)
N17A 0.0348(14) 0.0347(11) 0.0497(16) 0.0077(13) 0.0176(12) 0.0007(11)
N17B 0.0348(14) 0.0347(11) 0.0497(16) 0.0077(13) 0.0176(12) 0.0007(11)
N19A 0.0351(13) 0.0335(11) 0.0538(16) 0.0090(14) 0.0184(13) 0.0019(10)
N19B 0.0351(13) 0.0335(11) 0.0538(16) 0.0090(14) 0.0184(13) 0.0019(10)
N23A 0.057(2) 0.0361(16) 0.060(2) 0.0117(15) 0.0328(18) 0.0119(15)
N25A 0.0381(17) 0.0343(16) 0.086(2) 0.0087(16) 0.0284(18) 0.0059(13)
C11A 0.039(2) 0.045(2) 0.075(3) 0.0090(19) 0.033(2) 0.0089(17)
C12A 0.041(2) 0.055(3) 0.126(4) 0.018(3) 0.035(3) 0.009(2)
C13A 0.043(3) 0.076(3) 0.129(5) 0.020(3) 0.021(3) 0.013(2)
C14A 0.055(3) 0.064(3) 0.088(3) 0.017(2) 0.028(3) 0.023(2)
C15A 0.057(3) 0.046(2) 0.056(2) 0.0082(18) 0.033(2) 0.0153(18)
C16A 0.0386(17) 0.0434(17) 0.0649(19) 0.0101(15) 0.0270(15) -0.0004(14)
C18A 0.0346(13) 0.0343(12) 0.0495(16) 0.0085(14) 0.0181(13) 0.0022(11)
C18B 0.0346(13) 0.0343(12) 0.0495(16) 0.0085(14) 0.0181(13) 0.0022(11)
C20A 0.0386(16) 0.0340(13) 0.0499(18) 0.0069(15) 0.0130(15) 0.0026(13)
C20B 0.0386(16) 0.0340(13) 0.0499(18) 0.0069(15) 0.0130(15) 0.0026(13)
C21A 0.0393(16) 0.0348(13) 0.0493(18) 0.0065(15) 0.0125(14) 0.0014(13)
C21B 0.0393(16) 0.0348(13) 0.0493(18) 0.0065(15) 0.0125(14) 0.0014(13)
C22A 0.093(3) 0.048(2) 0.057(3) 0.016(2) 0.041(3) 0.013(2)
C24A 0.042(2) 0.040(2) 0.076(3) 0.010(2) 0.037(2) 0.0067(17)
C26A 0.044(2) 0.036(2) 0.088(3) 0.005(2) 0.034(2) 0.0039(17)
C27A 0.055(3) 0.0312(19) 0.084(3) 0.0177(19) 0.039(2) 0.0147(17)
C28A 0.0397(14) 0.0412(14) 0.0682(17) 0.0087(15) 0.0192(15) -0.0015(12)
C28B 0.0397(14) 0.0412(14) 0.0682(17) 0.0087(15) 0.0192(15) -0.0015(12)
C29A 0.0455(16) 0.0484(17) 0.0817(17) 0.0074(15) 0.0176(14) -0.0033(14)
C29B 0.0455(16) 0.0484(17) 0.0817(17) 0.0074(15) 0.0176(14) -0.0033(14)
C30A 0.0516(16) 0.0567(16) 0.0841(17) 0.0111(15) 0.0136(15) -0.0017(15)
C30B 0.0516(16) 0.0567(16) 0.0841(17) 0.0111(15) 0.0136(15) -0.0017(15)
C31A 0.0585(17) 0.0651(17) 0.0886(17) 0.0145(16) 0.0125(15) -0.0031(15)
C31B 0.0585(17) 0.0651(17) 0.0886(17) 0.0145(16) 0.0125(15) -0.0031(15)
C32A 0.0626(16) 0.0639(16) 0.0899(17) 0.0115(15) 0.0088(15) -0.0003(14)
C32B 0.0626(16) 0.0639(16) 0.0899(17) 0.0115(15) 0.0088(15) -0.0003(14)
C33A 0.0664(16) 0.0621(17) 0.0853(18) 0.0132(15) 0.0107(15) -0.0001(14)
C33B 0.0664(16) 0.0621(17) 0.0853(18) 0.0132(15) 0.0107(15) -0.0001(14)
C34A 0.0624(16) 0.0616(16) 0.0707(17) 0.0126(15) 0.0153(15) -0.0010(15)
C34B 0.0624(16) 0.0616(16) 0.0707(17) 0.0126(15) 0.0153(15) -0.0010(15)
C35A 0.0627(17) 0.0628(16) 0.0668(18) 0.0107(16) 0.0125(16) 0.0048(15)
C35B 0.0627(17) 0.0628(16) 0.0668(18) 0.0107(16) 0.0125(16) 0.0048(15)
C36A 0.0592(18) 0.0602(18) 0.0641(17) 0.0095(16) 0.0134(15) 0.0027(16)
C36B 0.0592(18) 0.0602(18) 0.0641(17) 0.0095(16) 0.0134(15) 0.0027(16)
C37A 0.0602(16) 0.0608(18) 0.0683(16) 0.0086(16) 0.0098(14) 0.0022(16)
C37B 0.0602(16) 0.0608(18) 0.0683(16) 0.0086(16) 0.0098(14) 0.0022(16)
C38A 0.0590(17) 0.0604(19) 0.0762(17) 0.0094(16) 0.0048(15) -0.0006(17)
C38B 0.0590(17) 0.0604(19) 0.0762(17) 0.0094(16) 0.0048(15) -0.0006(17)
C39A 0.0445(19) 0.056(2) 0.091(2) 0.0095(19) 0.0075(19) -0.0050(16)
F101 0.0498(14) 0.0749(16) 0.0790(16) 0.0019(13) 0.0246(13) -0.0322(12)
F102 0.0525(14) 0.0863(17) 0.0708(16) -0.0348(14) 0.0215(13) -0.0203(12)
F103 0.0443(14) 0.0536(14) 0.118(2) 0.0164(14) -0.0236(14) -0.0105(11)
F104 0.090(4) 0.177(7) 0.101(5) 0.091(5) 0.016(3) 0.055(4)
F105 0.124(5) 0.123(5) 0.080(4) 0.062(4) -0.001(3) -0.069(4)
F106 0.136(5) 0.110(4) 0.044(2) 0.025(3) 0.010(3) -0.003(4)
F107 0.0323(12) 0.0935(18) 0.0852(17) 0.0311(14) 0.0092(12) 0.0265(12)
F108 0.0711(18) 0.0817(18) 0.0735(17) -0.0156(15) -0.0276(14) 0.0393(14)
F109 0.0688(17) 0.0842(17) 0.0766(17) 0.0491(14) 0.0118(14) 0.0188(13)
F110 0.0444(13) 0.0870(17) 0.0634(14) -0.0047(12) 0.0295(12) 0.0173(11)
F111 0.0948(19) 0.0521(13) 0.0622(14) -0.0154(11) 0.0427(14) -0.0253(12)
F112 0.0717(16) 0.0625(14) 0.0453(12) 0.0095(11) 0.0228(12) 0.0226(12)
F113 0.0451(14) 0.1036(19) 0.0676(16) -0.0085(14) 0.0175(13) 0.0304(13)
F114 0.0796(17) 0.0568(14) 0.0709(16) -0.0257(12) 0.0440(14) -0.0039(12)
F115 0.0813(18) 0.0672(15) 0.0771(16) 0.0129(13) 0.0555(15) 0.0035(13)
F116 0.044(3) 0.107(5) 0.048(3) 0.011(3) -0.009(2) -0.040(3)
F117 0.063(3) 0.060(3) 0.137(5) 0.040(3) 0.017(3) -0.021(2)
F118 0.057(3) 0.094(4) 0.116(5) -0.050(4) 0.056(4) -0.046(3)
F119 0.0341(11) 0.0473(11) 0.0630(13) -0.0044(10) 0.0256(10) 0.0068(9)
F120 0.0293(11) 0.0690(14) 0.0702(14) 0.0319(12) 0.0157(10) 0.0223(10)
F121 0.0229(10) 0.0381(11) 0.0798(15) 0.0029(10) 0.0153(10) -0.0017(8)
F122 0.0812(17) 0.0432(12) 0.0799(16) 0.0023(11) 0.0450(14) -0.0216(11)
F123 0.0437(12) 0.0646(13) 0.0691(14) 0.0313(11) 0.0380(11) 0.0230(10)
F124 0.0499(13) 0.0847(16) 0.0509(13) 0.0404(12) 0.0213(11) 0.0193(11)
F204 0.107(7) 0.176(10) 0.059(5) 0.046(7) 0.043(5) 0.037(7)
F205 0.097(7) 0.106(7) 0.072(6) 0.056(6) -0.036(6) -0.058(6)
F206 0.139(9) 0.068(5) 0.071(5) 0.039(4) 0.003(6) 0.021(6)
F216 0.077(5) 0.112(7) 0.064(4) 0.032(5) 0.020(4) -0.049(5)
F217 0.031(3) 0.067(4) 0.134(7) 0.025(5) 0.014(4) -0.013(3)
F218 0.063(5) 0.088(6) 0.096(7) -0.055(5) 0.029(5) -0.031(4)
C201 0.0202(15) 0.0261(15) 0.0368(17) 0.0065(13) 0.0095(14) 0.0046(12)
C202 0.0248(16) 0.0245(15) 0.0386(18) 0.0024(13) 0.0116(14) 0.0023(12)
C203 0.0248(16) 0.0238(15) 0.049(2) 0.0003(14) 0.0133(15) -0.0005(12)
C204 0.0353(19) 0.0276(16) 0.057(2) 0.0117(15) 0.0195(17) -0.0022(14)
C205 0.0364(19) 0.0376(18) 0.046(2) 0.0148(15) 0.0138(17) 0.0013(15)
C206 0.0274(17) 0.0315(16) 0.0406(19) 0.0110(14) 0.0075(15) 0.0019(13)
C207 0.0351(19) 0.0344(18) 0.061(2) 0.0022(17) 0.0166(18) -0.0054(15)
C208 0.065(3) 0.061(3) 0.057(3) 0.030(2) 0.014(2) -0.004(2)
C209 0.0214(15) 0.0225(14) 0.0363(17) 0.0048(13) 0.0085(14) -0.0043(12)
C210 0.0265(16) 0.0207(14) 0.0368(17) 0.0050(12) 0.0069(14) -0.0006(12)
C211 0.0259(16) 0.0274(16) 0.046(2) 0.0090(14) 0.0079(15) 0.0029(13)
C212 0.0284(17) 0.0244(16) 0.053(2) 0.0077(15) 0.0150(16) 0.0062(13)
C213 0.0288(17) 0.0255(15) 0.0436(19) 0.0046(14) 0.0156(15) -0.0011(13)
C214 0.0217(15) 0.0247(15) 0.0383(18) 0.0061(13) 0.0082(14) 0.0009(12)
C215 0.041(2) 0.041(2) 0.057(2) 0.0101(19) 0.0041(19) 0.0156(17)
C216 0.0346(19) 0.0340(18) 0.052(2) 0.0047(16) 0.0203(17) 0.0043(15)
C217 0.0209(15) 0.0260(15) 0.0291(16) 0.0082(12) 0.0056(13) 0.0017(12)
C218 0.0214(15) 0.0302(16) 0.0304(16) 0.0066(13) 0.0058(13) 0.0004(12)
C219 0.0306(17) 0.0312(16) 0.0313(17) 0.0065(13) 0.0093(14) 0.0067(13)
C220 0.0405(19) 0.0265(16) 0.0302(17) 0.0028(13) 0.0066(15) 0.0012(14)
C221 0.0314(17) 0.0310(16) 0.0321(17) 0.0073(13) 0.0065(15) -0.0043(13)
C222 0.0266(16) 0.0274(16) 0.0323(17) 0.0057(13) 0.0100(14) 0.0020(12)
C223 0.038(2) 0.048(2) 0.039(2) -0.0021(17) 0.0125(17) 0.0057(16)
C224 0.042(2) 0.041(2) 0.052(2) 0.0003(18) 0.013(2) -0.0102(17)
C225 0.0241(15) 0.0208(14) 0.0289(16) -0.0005(12) 0.0073(13) -0.0006(11)
C226 0.0237(15) 0.0237(14) 0.0304(16) 0.0028(12) 0.0101(13) -0.0010(12)
C227 0.0207(15) 0.0254(15) 0.0322(16) 0.0008(12) 0.0087(13) 0.0007(12)
C228 0.0258(16) 0.0283(16) 0.0316(17) 0.0056(13) 0.0064(14) 0.0050(12)
C229 0.0273(16) 0.0238(15) 0.0292(16) 0.0010(12) 0.0116(14) 0.0009(12)
C230 0.0164(14) 0.0250(14) 0.0319(16) 0.0029(12) 0.0068(13) 0.0024(11)
C231 0.0252(16) 0.0312(17) 0.045(2) 0.0062(15) 0.0111(15) 0.0039(13)
C232 0.0357(19) 0.0386(19) 0.0410(19) 0.0130(15) 0.0193(16) 0.0079(15)
B200 0.0206(17) 0.0261(17) 0.0311(18) 0.0059(14) 0.0075(15) 0.0014(13)
F301 0.0593(14) 0.0660(14) 0.0431(12) 0.0100(11) 0.0173(11) -0.0046(11)
F302 0.119(2) 0.0725(16) 0.0615(15) 0.0408(13) 0.0489(15) 0.0562(15)
F303 0.0562(14) 0.0784(15) 0.0606(14) 0.0182(12) 0.0327(12) -0.0105(11)
F304 0.0341(12) 0.0796(16) 0.0855(17) -0.0119(13) 0.0225(12) -0.0182(11)
F305 0.0507(13) 0.0602(14) 0.0585(14) -0.0123(11) 0.0156(11) -0.0079(11)
F306 0.0625(16) 0.0623(15) 0.100(2) 0.0376(14) -0.0383(15) -0.0190(12)
F307 0.083(4) 0.035(3) 0.051(3) 0.010(2) -0.014(3) 0.014(2)
F308 0.052(4) 0.031(3) 0.067(3) 0.014(2) 0.011(2) 0.0086(18)
F309 0.073(4) 0.075(4) 0.049(3) 0.002(3) 0.024(3) 0.005(3)
F310 0.0586(16) 0.122(2) 0.0625(15) 0.0500(16) 0.0073(13) 0.0248(15)
F311 0.0405(14) 0.0615(16) 0.141(3) 0.0230(16) -0.0292(15) 0.0007(12)
F312 0.0494(15) 0.106(2) 0.0808(18) 0.0048(15) 0.0068(13) 0.0500(14)
F313 0.069(3) 0.060(3) 0.071(4) 0.002(2) 0.044(3) 0.004(2)
F314 0.055(3) 0.098(4) 0.057(3) -0.002(3) 0.021(2) -0.039(3)
F315 0.060(3) 0.090(5) 0.061(3) 0.044(3) 0.029(2) 0.021(3)
F316 0.073(3) 0.139(5) 0.123(4) 0.089(4) 0.067(3) 0.070(3)
F317 0.049(2) 0.048(2) 0.081(3) -0.0005(18) 0.015(2) 0.0244(15)
F318 0.031(2) 0.052(2) 0.088(3) 0.0066(18) -0.0147(19) 0.0091(18)
F319 0.0359(11) 0.0635(13) 0.0619(13) -0.0091(10) 0.0301(11) -0.0085(10)
F320 0.0482(13) 0.0630(14) 0.0681(15) -0.0212(12) 0.0271(12) -0.0152(11)
F321 0.098(2) 0.0899(18) 0.0782(17) 0.0429(14) 0.0545(16) 0.0631(16)
F322 0.0300(11) 0.0843(16) 0.0636(14) -0.0205(12) 0.0174(11) -0.0200(11)
F323 0.0250(10) 0.0709(14) 0.0726(15) 0.0258(12) 0.0196(10) 0.0100(10)
F324 0.0381(11) 0.0603(13) 0.0522(12) 0.0158(10) 0.0234(10) -0.0026(9)
F407 0.055(7) 0.040(4) 0.061(5) 0.006(3) 0.002(4) 0.016(3)
F408 0.135(8) 0.099(7) 0.044(4) 0.019(5) 0.038(5) -0.019(6)
F409 0.079(5) 0.046(5) 0.066(6) -0.002(4) -0.021(4) 0.023(4)
F413 0.082(7) 0.071(6) 0.081(7) -0.023(5) 0.052(5) -0.053(5)
F414 0.061(5) 0.089(8) 0.029(4) 0.008(4) 0.020(4) -0.002(5)
F415 0.037(5) 0.097(7) 0.069(7) 0.048(5) 0.034(5) 0.031(5)
F416 0.037(6) 0.080(8) 0.090(7) 0.049(6) 0.006(5) 0.010(5)
F417 0.024(4) 0.078(6) 0.102(8) 0.041(6) 0.032(5) 0.020(4)
F418 0.063(7) 0.102(8) 0.110(9) -0.027(7) 0.016(7) 0.048(6)
C401 0.0224(15) 0.0267(15) 0.0408(18) 0.0098(13) 0.0114(14) 0.0080(12)
C402 0.0242(16) 0.0313(16) 0.0400(18) 0.0123(14) 0.0123(14) 0.0079(13)
C403 0.0322(18) 0.0287(16) 0.0450(19) 0.0107(14) 0.0166(16) 0.0079(13)
C404 0.0322(18) 0.0242(15) 0.054(2) 0.0087(14) 0.0219(17) 0.0039(13)
C405 0.0267(16) 0.0248(15) 0.047(2) 0.0070(14) 0.0116(15) 0.0039(12)
C406 0.0269(16) 0.0262(15) 0.0405(18) 0.0096(13) 0.0129(15) 0.0071(12)
C407 0.044(2) 0.0383(19) 0.047(2) 0.0126(16) 0.0232(18) 0.0073(16)
C408 0.0308(19) 0.0358(19) 0.059(2) 0.0099(17) 0.0102(17) -0.0019(15)
C409 0.0210(15) 0.0338(16) 0.0376(18) 0.0149(14) 0.0124(14) 0.0019(12)
C410 0.0262(16) 0.0352(17) 0.0401(19) 0.0167(15) 0.0092(15) 0.0039(13)
C411 0.0369(19) 0.0309(17) 0.0393(19) 0.0127(14) 0.0123(16) 0.0053(14)
C412 0.0334(18) 0.0345(17) 0.047(2) 0.0152(16) 0.0180(16) 0.0112(14)
C413 0.0250(16) 0.0385(18) 0.044(2) 0.0185(16) 0.0107(15) 0.0088(14)
C414 0.0242(16) 0.0370(17) 0.0359(18) 0.0143(14) 0.0108(14) 0.0070(13)
C415 0.049(2) 0.037(2) 0.053(2) 0.0148(17) 0.008(2) 0.0082(17)
C416 0.0314(19) 0.048(2) 0.059(2) 0.0174(18) 0.0104(18) 0.0161(17)
C417 0.0211(15) 0.0251(15) 0.0305(16) 0.0050(12) 0.0051(13) 0.0018(12)
C418 0.0185(14) 0.0268(15) 0.0334(17) 0.0026(13) 0.0060(13) 0.0021(12)
C419 0.0261(16) 0.0284(15) 0.0290(16) 0.0023(13) 0.0068(13) -0.0015(12)
C420 0.0334(18) 0.0352(17) 0.0371(18) 0.0160(14) 0.0070(15) 0.0008(14)
C421 0.0234(16) 0.0326(17) 0.0410(18) 0.0124(14) 0.0059(14) 0.0061(13)
C422 0.0231(15) 0.0317(16) 0.0339(17) 0.0090(13) 0.0072(14) 0.0033(12)
C423 0.037(2) 0.043(2) 0.038(2) 0.0074(16) 0.0125(17) -0.0015(16)
C424 0.035(2) 0.059(2) 0.058(3) 0.031(2) 0.014(2) 0.0175(18)
C425 0.0210(15) 0.0344(16) 0.0300(16) 0.0117(13) 0.0060(13) 0.0037(12)
C426 0.0198(15) 0.0386(17) 0.0330(17) 0.0118(14) 0.0085(14) 0.0021(13)
C427 0.0254(16) 0.0443(19) 0.0309(17) 0.0123(14) 0.0099(14) 0.0028(14)
C428 0.0246(16) 0.0425(18) 0.0299(17) 0.0031(14) 0.0076(14) -0.0032(14)
C429 0.0215(16) 0.0459(19) 0.0305(17) 0.0111(14) 0.0076(14) 0.0021(14)
C430 0.0236(16) 0.0365(17) 0.0328(17) 0.0081(14) 0.0103(14) 0.0063(13)
C431 0.0337(19) 0.046(2) 0.042(2) 0.0074(16) 0.0165(17) 0.0031(16)
C432 0.0249(17) 0.050(2) 0.043(2) 0.0047(17) 0.0137(16) -0.0009(15)
B400 0.0202(17) 0.0330(18) 0.036(2) 0.0119(15) 0.0088(15) 0.0050(14)

loop_
_atom_type_symbol
_atom_type_description
_atom_type_scat_dispersion_real
_atom_type_scat_dispersion_imag
_atom_type_scat_source
C C 0.0033 0.0016 'International Tables Vol C Tables 4.2.6.8 and 6.1.1.4'
H H 0.0000 0.0000 'International Tables Vol C Tables 4.2.6.8 and 6.1.1.4'
B B 0.0013 0.0007 'International Tables Vol C Tables 4.2.6.8 and 6.1.1.4'
Cu Cu 0.3201 1.2651 'International Tables Vol C Tables 4.2.6.8 and 6.1.1.4'
F F 0.0171 0.0103 'International Tables Vol C Tables 4.2.6.8 and 6.1.1.4'
N N 0.0061 0.0033 'International Tables Vol C Tables 4.2.6.8 and 6.1.1.4'

loop_
_geom_angle_atom_site_label_1
_geom_angle_atom_site_label_2
_geom_angle_atom_site_label_3
_geom_angle
C18 Cu1 N10 91.88(12)
C18 Cu1 C24 176.37(13)
C24 Cu1 N10 90.54(12)
C11 N10 Cu1 119.7(2)
C15 N10 Cu1 120.3(2)
C15 N10 C11 119.2(3)
C18 N17 C16 123.7(3)
C18 N17 C21 111.6(3)
C21 N17 C16 124.7(3)
C18 N19 C20 111.0(3)
C18 N19 C28 123.9(3)
C20 N19 C28 125.0(3)
C24 N23 C22 123.6(3)
C24 N23 C27 111.5(3)
C27 N23 C22 124.7(3)
C24 N25 C26 111.5(3)
C24 N25 C39 123.2(3)
C26 N25 C39 125.3(3)
N10 C11 C12 121.7(3)
N10 C11 C16 116.5(3)
C12 C11 C16 121.7(3)
C11 C12 H12 120.6
C13 C12 C11 118.9(3)
C13 C12 H12 120.6
C12 C13 H13 120.2
C12 C13 C14 119.5(3)
C14 C13 H13 120.2
C13 C14 H14 120.8
C15 C14 C13 118.5(3)
C15 C14 H14 120.8
N10 C15 C14 122.2(3)
N10 C15 C22 117.3(3)
C14 C15 C22 120.3(3)
N17 C16 C11 114.7(3)
N17 C16 H16E 108.6
N17 C16 H16F 108.6
C11 C16 H16E 108.6
C11 C16 H16F 108.6
H16E C16 H16F 107.6
N17 C18 Cu1 122.0(2)
N19 C18 Cu1 133.8(2)
N19 C18 N17 103.8(3)
N19 C20 H20 126.4
C21 C20 N19 107.2(3)
C21 C20 H20 126.4
N17 C21 H21 126.8
C20 C21 N17 106.4(3)
C20 C21 H21 126.8
N23 C22 C15 115.2(3)
N23 C22 H22C 108.5
N23 C22 H22D 108.5
C15 C22 H22C 108.5
C15 C22 H22D 108.5
H22C C22 H22D 107.5
N23 C24 Cu1 121.5(2)
N25 C24 Cu1 132.9(2)
N25 C24 N23 103.7(3)
N25 C26 H26 126.7
C27 C26 N25 106.6(3)
C27 C26 H26 126.7
N23 C27 H27 126.7
C26 C27 N23 106.6(3)
C26 C27 H27 126.7
N19 C28 H28E 109.0
N19 C28 H28F 109.0
N19 C28 C29 113.1(3)
H28E C28 H28F 107.8
C29 C28 H28E 109.0
C29 C28 H28F 109.0
C28 C29 H29E 108.4
C28 C29 H29F 108.4
C28 C29 C30 115.6(3)
H29E C29 H29F 107.4
C30 C29 H29E 108.4
C30 C29 H29F 108.4
C29 C30 H30E 108.7
C29 C30 H30F 108.7
H30E C30 H30F 107.6
C31 C30 C29 114.3(3)
C31 C30 H30E 108.7
C31 C30 H30F 108.7
C30 C31 H31E 108.3
C30 C31 H31F 108.3
H31E C31 H31F 107.4
C32 C31 C30 115.9(3)
C32 C31 H31E 108.3
C32 C31 H31F 108.3
C31 C32 H32E 109.0
C31 C32 H32F 109.0
C31 C32 C33 113.0(3)
H32E C32 H32F 107.8
C33 C32 H32E 109.0
C33 C32 H32F 109.0
C32 C33 H33E 108.7
C32 C33 H33F 108.7
H33E C33 H33F 107.6
C34 C33 C32 114.2(3)
C34 C33 H33E 108.7
C34 C33 H33F 108.7
C33 C34 H34E 108.7
C33 C34 H34F 108.7
C33 C34 C35 114.4(3)
H34E C34 H34F 107.6
C35 C34 H34E 108.7
C35 C34 H34F 108.7
C34 C35 H35E 108.2
C34 C35 H35F 108.2
H35E C35 H35F 107.3
C36 C35 C34 116.4(4)
C36 C35 H35E 108.2
C36 C35 H35F 108.2
C35 C36 H36E 108.8
C35 C36 H36F 108.8
H36E C36 H36F 107.7
C37 C36 C35 113.9(4)
C37 C36 H36E 108.8
C37 C36 H36F 108.8
C36 C37 H37E 108.6
C36 C37 H37F 108.6
C36 C37 C38 114.7(3)
H37E C37 H37F 107.6
C38 C37 H37E 108.6
C38 C37 H37F 108.6
C37 C38 H38E 108.5
C37 C38 H38F 108.5
H38E C38 H38F 107.5
C39 C38 C37 114.9(3)
C39 C38 H38E 108.5
C39 C38 H38F 108.5
N25 C39 C38 111.9(3)
N25 C39 H39E 109.2
N25 C39 H39F 109.2
C38 C39 H39E 109.2
C38 C39 H39F 109.2
H39E C39 H39F 107.9
C18A Cu1A N10A 93.1(2)
C18A Cu1A C24A 173.3(3)
C24A Cu1A N10A 93.6(2)
C18B Cu1B N10A 91.2(3)
C24A Cu1B N10A 86.6(2)
C24A Cu1B C18B 174.2(4)
C11A N10A Cu1A 119.8(3)
C11A N10A Cu1B 119.2(3)
C15A N10A Cu1A 119.9(3)
C15A N10A Cu1B 121.6(3)
C15A N10A C11A 119.0(3)
C18A N17A C16A 122.0(6)
C18A N17A C21A 111.1(6)
C21A N17A C16A 126.5(5)
C18B N17B C16A 124.9(9)
C18B N17B C21B 112.4(10)
C21B N17B C16A 122.8(8)
C18A N19A C20A 111.1(5)
C18A N19A C28A 125.2(5)
C20A N19A C28A 123.6(5)
C18B N19B C20B 111.5(8)
C18B N19B C28B 123.8(8)
C20B N19B C28B 124.6(8)
C24A N23A C22A 125.7(3)
C24A N23A C27A 110.6(3)
C27A N23A C22A 123.4(3)
C24A N25A C26A 111.6(3)
C24A N25A C39A 124.8(3)
C26A N25A C39A 123.2(4)
N10A C11A C12A 122.2(4)
N10A C11A C16A 115.9(3)
C12A C11A C16A 121.8(3)
C11A C12A H12A 120.6
C11A C12A C13A 118.9(4)
C13A C12A H12A 120.6
C12A C13A H13A 120.4
C14A C13A C12A 119.1(5)
C14A C13A H13A 120.4
C13A C14A H14A 120.3
C13A C14A C15A 119.5(4)
C15A C14A H14A 120.3
N10A C15A C14A 121.3(4)
N10A C15A C22A 118.5(4)
C14A C15A C22A 120.0(4)
N17A C16A C11A 111.1(4)
N17A C16A H16A 109.4
N17A C16A H16B 109.4
N17B C16A H16C 107.7
N17B C16A H16D 107.7
C11A C16A N17B 118.3(5)
C11A C16A H16A 109.4
C11A C16A H16B 109.4
C11A C16A H16C 107.7
C11A C16A H16D 107.7
H16A C16A H16B 108.0
H16C C16A H16D 107.1
N17A C18A Cu1A 120.6(5)
N17A C18A N19A 104.3(6)
N19A C18A Cu1A 134.4(5)
N17B C18B Cu1B 122.7(7)
N19B C18B Cu1B 132.8(7)
N19B C18B N17B 103.0(9)
N19A C20A H20A 126.7
C21A C20A N19A 106.5(6)
C21A C20A H20A 126.7
N19B C20B H20B 126.4
C21B C20B N19B 107.3(9)
C21B C20B H20B 126.4
N17A C21A H21A 126.5
C20A C21A N17A 107.0(7)
C20A C21A H21A 126.5
N17B C21B H21B 127.1
C20B C21B N17B 105.8(10)
C20B C21B H21B 127.1
N23A C22A C15A 118.1(3)
N23A C22A H22A 107.8
N23A C22A H22B 107.8
C15A C22A H22A 107.8
C15A C22A H22B 107.8
H22A C22A H22B 107.1
N23A C24A Cu1A 118.0(3)
N23A C24A Cu1B 129.1(3)
N25A C24A Cu1A 137.9(3)
N25A C24A Cu1B 126.4(3)
N25A C24A N23A 103.9(3)
N25A C26A H26A 126.7
C27A C26A N25A 106.5(3)
C27A C26A H26A 126.7
N23A C27A H27A 126.3
C26A C27A N23A 107.3(3)
C26A C27A H27A 126.3
N19A C28A H28A 109.3
N19A C28A H28B 109.3
N19A C28A C29A 111.7(5)
H28A C28A H28B 107.9
C29A C28A H28A 109.3
C29A C28A H28B 109.3
N19B C28B H28C 110.1
N19B C28B H28D 110.1
N19B C28B C29B 108.2(7)
H28C C28B H28D 108.4
C29B C28B H28C 110.1
C29B C28B H28D 110.1
C28A C29A H29A 108.7
C28A C29A H29B 108.7
H29A C29A H29B 107.6
C30A C29A C28A 114.1(5)
C30A C29A H29A 108.7
C30A C29A H29B 108.7
C28B C29B H29C 108.5
C28B C29B H29D 108.5
H29C C29B H29D 107.5
C30B C29B C28B 115.3(7)
C30B C29B H29C 108.5
C30B C29B H29D 108.5
C29A C30A H30A 101.5
C29A C30A H30B 101.5
H30A C30A H30B 104.6
C31A C30A C29A 141.9(6)
C31A C30A H30A 101.5
C31A C30A H30B 101.5
C29B C30B H30C 106.5
C29B C30B H30D 106.5
H30C C30B H30D 106.5
C31B C30B C29B 123.3(7)
C31B C30B H30C 106.5
C31B C30B H30D 106.5
C30A C31A H31A 100.8
C30A C31A H31B 100.8
C30A C31A C32A 144.4(6)
H31A C31A H31B 104.4
C32A C31A H31A 100.8
C32A C31A H31B 100.8
C30B C31B H31C 105.8
C30B C31B H31D 105.8
C30B C31B C32B 126.0(7)
H31C C31B H31D 106.2
C32B C31B H31C 105.8
C32B C31B H31D 105.8
C31A C32A H32A 106.6
C31A C32A H32B 106.6
C31A C32A C33A 123.0(5)
H32A C32A H32B 106.5
C33A C32A H32A 106.6
C33A C32A H32B 106.6
C31B C32B H32C 108.9
C31B C32B H32D 108.9
C31B C32B C33B 113.4(6)
H32C C32B H32D 107.7
C33B C32B H32C 108.9
C33B C32B H32D 108.9
C32A C33A H33A 108.3
C32A C33A H33B 108.3
C32A C33A C34A 116.1(5)
H33A C33A H33B 107.4
C34A C33A H33A 108.3
C34A C33A H33B 108.3
C32B C33B H33C 108.3
C32B C33B H33D 108.3
H33C C33B H33D 107.4
C34B C33B C32B 115.8(6)
C34B C33B H33C 108.3
C34B C33B H33D 108.3
C33A C34A H34A 108.3
C33A C34A H34B 108.3
H34A C34A H34B 107.4
C35A C34A C33A 115.8(5)
C35A C34A H34A 108.3
C35A C34A H34B 108.3
C33B C34B H34C 107.6
C33B C34B H34D 107.6
C33B C34B C35B 119.0(6)
H34C C34B H34D 107.0
C35B C34B H34C 107.6
C35B C34B H34D 107.6
C34A C35A H35A 107.9
C34A C35A H35B 107.9
C34A C35A C36A 117.6(5)
H35A C35A H35B 107.2
C36A C35A H35A 107.9
C36A C35A H35B 107.9
C34B C35B H35C 107.5
C34B C35B H35D 107.5
C34B C35B C36B 119.3(7)
H35C C35B H35D 107.0
C36B C35B H35C 107.5
C36B C35B H35D 107.5
C35A C36A H36A 108.3
C35A C36A H36B 108.3
C35A C36A C37A 115.9(5)
H36A C36A H36B 107.4
C37A C36A H36A 108.3
C37A C36A H36B 108.3
C35B C36B H36C 108.3
C35B C36B H36D 108.3
H36C C36B H36D 107.4
C37B C36B C35B 116.0(6)
C37B C36B H36C 108.3
C37B C36B H36D 108.3
C36A C37A H37A 108.5
C36A C37A H37B 108.5
H37A C37A H37B 107.5
C38A C37A C36A 115.1(4)
C38A C37A H37A 108.5
C38A C37A H37B 108.5
C36B C37B H37C 108.3
C36B C37B H37D 108.3
C36B C37B C38B 116.0(6)
H37C C37B H37D 107.4
C38B C37B H37C 108.3
C38B C37B H37D 108.3
C37A C38A H38A 108.4
C37A C38A H38B 108.4
C37A C38A C39A 115.7(5)
H38A C38A H38B 107.4
C39A C38A H38A 108.4
C39A C38A H38B 108.4
C37B C38B H38C 108.3
C37B C38B H38D 108.3
H38C C38B H38D 107.4
C39A C38B C37B 115.9(7)
C39A C38B H38C 108.3
C39A C38B H38D 108.3
N25A C39A C38A 110.6(5)
N25A C39A C38B 114.8(7)
N25A C39A H39A 109.5
N25A C39A H39B 109.5
N25A C39A H39C 108.6
N25A C39A H39D 108.6
C38A C39A H39A 109.5
C38A C39A H39B 109.5
C38B C39A H39C 108.6
C38B C39A H39D 108.6
H39A C39A H39B 108.1
H39C C39A H39D 107.6
C202 C201 B200 123.2(3)
C206 C201 C202 115.8(3)
C206 C201 B200 120.6(3)
C201 C202 H202 118.9
C203 C202 C201 122.2(3)
C203 C202 H202 118.9
C202 C203 C207 119.6(3)
C204 C203 C202 120.5(3)
C204 C203 C207 119.9(3)
C203 C204 H204 120.8
C205 C204 C203 118.3(3)
C205 C204 H204 120.8
C204 C205 C206 120.8(3)
C204 C205 C208 119.2(3)
C206 C205 C208 120.0(3)
C201 C206 H206 118.8
C205 C206 C201 122.3(3)
C205 C206 H206 118.8
F101 C207 C203 113.1(3)
F102 C207 F101 105.3(3)
F102 C207 C203 112.7(3)
F103 C207 F101 105.8(3)
F103 C207 F102 107.0(3)
F103 C207 C203 112.4(3)
F104 C208 F106 103.1(4)
F104 C208 C205 113.6(4)
F105 C208 F104 109.6(4)
F105 C208 F106 103.0(4)
F105 C208 C205 115.4(4)
F106 C208 C205 110.9(3)
F204 C208 F206 103.0(5)
F204 C208 C205 114.4(4)
F205 C208 F204 108.7(5)
F205 C208 F206 103.5(5)
F205 C208 C205 116.3(4)
F206 C208 C205 109.5(4)
C210 C209 C214 116.1(3)
C210 C209 B200 120.3(3)
C214 C209 B200 123.2(3)
C209 C210 H210 119.0
C211 C210 C209 122.0(3)
C211 C210 H210 119.0
C210 C211 C215 119.1(3)
C212 C211 C210 121.1(3)
C212 C211 C215 119.8(3)
C211 C212 H212 120.7
C211 C212 C213 118.7(3)
C213 C212 H212 120.7
C212 C213 C214 120.0(3)
C212 C213 C216 119.9(3)
C214 C213 C216 120.1(3)
C209 C214 C213 122.1(3)
C209 C214 H214 118.9
C213 C214 H214 118.9
F107 C215 F109 104.9(3)
F107 C215 C211 112.7(3)
F108 C215 F107 107.1(3)
F108 C215 F109 106.9(3)
F108 C215 C211 113.5(3)
F109 C215 C211 111.2(3)
F110 C216 F111 106.1(3)
F110 C216 F112 106.3(3)
F110 C216 C213 113.1(3)
F111 C216 F112 105.8(3)
F111 C216 C213 111.9(3)
F112 C216 C213 113.1(3)
C218 C217 C222 114.9(3)
C218 C217 B200 121.0(3)
C222 C217 B200 123.5(3)
C217 C218 H218 118.4
C219 C218 C217 123.2(3)
C219 C218 H218 118.4
C218 C219 C220 120.6(3)
C218 C219 C223 118.7(3)
C220 C219 C223 120.7(3)
C219 C220 H220 121.0
C219 C220 C221 117.9(3)
C221 C220 H220 121.0
C220 C221 C224 118.8(3)
C222 C221 C220 120.9(3)
C222 C221 C224 120.3(3)
C217 C222 H222 118.8
C221 C222 C217 122.4(3)
C221 C222 H222 118.8
F113 C223 C219 111.5(3)
F114 C223 F113 106.7(3)
F114 C223 F115 106.1(3)
F114 C223 C219 113.3(3)
F115 C223 F113 105.9(3)
F115 C223 C219 112.8(3)
F116 C224 F117 103.2(4)
F116 C224 F118 110.7(4)
F116 C224 C221 114.6(3)
F117 C224 C221 109.0(3)
F118 C224 F117 103.3(4)
F118 C224 C221 114.7(3)
F216 C224 F217 103.3(5)
F216 C224 F218 109.4(5)
F216 C224 C221 114.5(4)
F217 C224 C221 109.9(3)
F218 C224 F217 102.7(4)
F218 C224 C221 115.7(4)
C226 C225 B200 121.8(2)
C230 C225 C226 115.3(3)
C230 C225 B200 122.0(2)
C225 C226 H226 118.7
C227 C226 C225 122.5(3)
C227 C226 H226 118.7
C226 C227 C231 118.1(3)
C228 C227 C226 120.9(3)
C228 C227 C231 121.0(3)
C227 C228 H228 121.1
C227 C228 C229 117.8(3)
C229 C228 H228 121.1
C228 C229 C232 119.1(3)
C230 C229 C228 120.8(3)
C230 C229 C232 120.0(3)
C225 C230 H230 118.7
C229 C230 C225 122.7(3)
C229 C230 H230 118.7
F119 C231 C227 111.5(3)
F120 C231 F119 106.3(2)
F120 C231 F121 107.0(3)
F120 C231 C227 113.7(3)
F121 C231 F119 105.4(2)
F121 C231 C227 112.4(2)
F122 C232 C229 111.6(3)
F123 C232 F122 106.1(3)
F123 C232 F124 106.4(3)
F123 C232 C229 113.4(2)
F124 C232 F122 105.8(3)
F124 C232 C229 113.1(3)
C209 B200 C201 104.2(2)
C209 B200 C217 112.8(2)
C217 B200 C201 110.6(2)
C225 B200 C201 113.7(2)
C225 B200 C209 114.5(2)
C225 B200 C217 101.3(2)
C402 C401 C406 115.7(3)
C402 C401 B400 123.1(3)
C406 C401 B400 120.9(3)
C401 C402 H402 118.8
C403 C402 C401 122.4(3)
C403 C402 H402 118.8
C402 C403 C407 119.4(3)
C404 C403 C402 120.7(3)
C404 C403 C407 119.9(3)
C403 C404 H404 120.7
C403 C404 C405 118.6(3)
C405 C404 H404 120.7
C404 C405 C408 120.9(3)
C406 C405 C404 120.3(3)
C406 C405 C408 118.7(3)
C401 C406 H406 118.8
C405 C406 C401 122.3(3)
C405 C406 H406 118.8
F301 C407 F303 105.8(3)
F301 C407 C403 113.0(3)
F302 C407 F301 106.6(3)
F302 C407 F303 106.5(3)
F302 C407 C403 112.0(3)
F303 C407 C403 112.5(3)
F304 C408 F305 104.5(3)
F304 C408 C405 114.0(3)
F305 C408 C405 111.4(3)
F306 C408 F304 107.5(3)
F306 C408 F305 105.4(3)
F306 C408 C405 113.3(3)
C410 C409 C414 115.8(3)
C410 C409 B400 120.3(3)
C414 C409 B400 123.7(3)
C409 C410 H410 118.6
C411 C410 C409 122.8(3)
C411 C410 H410 118.6
C410 C411 C415 121.9(3)
C412 C411 C410 119.8(3)
C412 C411 C415 118.3(3)
C411 C412 H412 120.5
C413 C412 C411 118.9(3)
C413 C412 H412 120.5
C412 C413 C414 120.5(3)
C412 C413 C416 120.3(3)
C414 C413 C416 119.2(3)
C409 C414 C413 122.1(3)
C409 C414 H414 119.0
C413 C414 H414 119.0
F307 C415 F308 106.6(4)
F307 C415 F309 106.2(4)
F307 C415 C411 115.8(4)
F308 C415 F309 102.9(4)
F308 C415 C411 112.7(4)
F309 C415 C411 111.7(3)
F407 C415 F409 104.2(5)
F407 C415 C411 114.4(5)
F408 C415 F407 107.8(5)
F408 C415 F409 104.3(5)
F408 C415 C411 114.7(5)
F409 C415 C411 110.5(5)
F310 C416 F312 105.7(3)
F310 C416 C413 113.3(3)
F311 C416 F310 106.5(3)
F311 C416 F312 105.8(3)
F311 C416 C413 112.2(3)
F312 C416 C413 112.8(3)
C418 C417 C422 116.3(3)
C418 C417 B400 121.8(3)
C422 C417 B400 121.2(3)
C417 C418 H418 118.7
C417 C418 C419 122.5(3)
C419 C418 H418 118.7
C418 C419 C423 119.7(3)
C420 C419 C418 120.2(3)
C420 C419 C423 119.9(3)
C419 C420 H420 120.8
C419 C420 C421 118.4(3)
C421 C420 H420 120.8
C420 C421 C424 119.3(3)
C422 C421 C420 120.5(3)
C422 C421 C424 120.2(3)
C417 C422 H422 119.0
C421 C422 C417 122.1(3)
C421 C422 H422 119.0
F313 C423 C419 112.5(3)
F314 C423 F313 104.4(4)
F314 C423 C419 111.7(3)
F315 C423 F313 105.6(4)
F315 C423 F314 107.8(4)
F315 C423 C419 114.2(3)
F413 C423 F414 104.4(5)
F413 C423 C419 111.8(4)
F414 C423 C419 111.5(5)
F415 C423 F413 107.3(5)
F415 C423 F414 106.1(5)
F415 C423 C419 115.0(5)
F316 C424 F317 104.2(4)
F316 C424 C421 114.1(3)
F317 C424 C421 109.6(3)
F318 C424 F316 109.9(4)
F318 C424 F317 103.9(3)
F318 C424 C421 114.1(3)
F416 C424 F417 101.5(5)
F416 C424 C421 112.2(5)
F417 C424 C421 108.7(4)
F418 C424 F416 109.6(5)
F418 C424 F417 107.5(6)
F418 C424 C421 116.1(5)
C426 C425 B400 121.7(3)
C430 C425 C426 115.1(3)
C430 C425 B400 122.2(3)
C425 C426 H426 118.8
C427 C426 C425 122.5(3)
C427 C426 H426 118.8
C426 C427 C431 119.9(3)
C428 C427 C426 120.8(3)
C428 C427 C431 119.1(3)
C427 C428 H428 121.1
C427 C428 C429 117.9(3)
C429 C428 H428 121.1
C428 C429 C432 120.6(3)
C430 C429 C428 120.6(3)
C430 C429 C432 118.8(3)
C425 C430 H430 118.4
C429 C430 C425 123.1(3)
C429 C430 H430 118.4
F319 C431 F320 105.1(3)
F319 C431 C427 113.0(3)
F320 C431 C427 113.0(3)
F321 C431 F319 106.4(3)
F321 C431 F320 106.2(3)
F321 C431 C427 112.5(3)
F322 C432 F323 106.8(3)
F322 C432 F324 106.7(3)
F322 C432 C429 114.1(3)
F323 C432 F324 104.8(3)
F323 C432 C429 112.1(3)
F324 C432 C429 111.7(3)
C401 B400 C409 104.9(2)
C401 B400 C417 112.4(2)
C417 B400 C409 111.9(2)
C425 B400 C401 114.2(3)
C425 B400 C409 113.5(3)
C425 B400 C417 100.2(2)

loop_
_geom_bond_atom_site_label_1
_geom_bond_atom_site_label_2
_geom_bond_distance
Cu1 N10 2.233(3)
Cu1 C18 1.905(3)
Cu1 C24 1.906(3)
N10 C11 1.344(4)
N10 C15 1.338(4)
N17 C16 1.468(4)
N17 C18 1.357(4)
N17 C21 1.383(4)
N19 C18 1.353(4)
N19 C20 1.387(4)
N19 C28 1.460(4)
N23 C22 1.468(4)
N23 C24 1.354(4)
N23 C27 1.381(4)
N25 C24 1.351(4)
N25 C26 1.382(4)
N25 C39 1.469(4)
C11 C12 1.380(5)
C11 C16 1.515(5)
C12 H12 0.9500
C12 C13 1.380(5)
C13 H13 0.9500
C13 C14 1.383(5)
C14 H14 0.9500
C14 C15 1.380(5)
C15 C22 1.521(5)
C16 H16E 0.9900
C16 H16F 0.9900
C20 H20 0.9500
C20 C21 1.331(5)
C21 H21 0.9500
C22 H22C 0.9900
C22 H22D 0.9900
C26 H26 0.9500
C26 C27 1.337(5)
C27 H27 0.9500
C28 H28E 0.9900
C28 H28F 0.9900
C28 C29 1.512(5)
C29 H29E 0.9900
C29 H29F 0.9900
C29 C30 1.534(5)
C30 H30E 0.9900
C30 H30F 0.9900
C30 C31 1.533(5)
C31 H31E 0.9900
C31 H31F 0.9900
C31 C32 1.522(5)
C32 H32E 0.9900
C32 H32F 0.9900
C32 C33 1.523(5)
C33 H33E 0.9900
C33 H33F 0.9900
C33 C34 1.515(6)
C34 H34E 0.9900
C34 H34F 0.9900
C34 C35 1.523(7)
C35 H35E 0.9900
C35 H35F 0.9900
C35 C36 1.521(7)
C36 H36E 0.9900
C36 H36F 0.9900
C36 C37 1.514(5)
C37 H37E 0.9900
C37 H37F 0.9900
C37 C38 1.525(6)
C38 H38E 0.9900
C38 H38F 0.9900
C38 C39 1.513(5)
C39 H39E 0.9900
C39 H39F 0.9900
Cu1A N10A 2.120(4)
Cu1A C18A 1.903(7)
Cu1A C24A 1.942(5)
Cu1B N10A 2.414(6)
Cu1B C18B 1.898(11)
Cu1B C24A 1.869(7)
N10A C11A 1.350(5)
N10A C15A 1.346(5)
N17A C16A 1.440(8)
N17A C18A 1.348(5)
N17A C21A 1.381(6)
N17B C16A 1.516(12)
N17B C18B 1.359(7)
N17B C21B 1.384(7)
N19A C18A 1.353(5)
N19A C20A 1.383(5)
N19A C28A 1.475(6)
N19B C18B 1.354(7)
N19B C20B 1.385(7)
N19B C28B 1.468(7)
N23A C22A 1.458(5)
N23A C24A 1.359(5)
N23A C27A 1.383(4)
N25A C24A 1.350(5)
N25A C26A 1.378(5)
N25A C39A 1.468(5)
C11A C12A 1.366(6)
C11A C16A 1.514(5)
C12A H12A 0.9500
C12A C13A 1.389(6)
C13A H13A 0.9500
C13A C14A 1.374(6)
C14A H14A 0.9500
C14A C15A 1.381(6)
C15A C22A 1.516(5)
C16A H16A 0.9900
C16A H16B 0.9900
C16A H16C 0.9900
C16A H16D 0.9900
C20A H20A 0.9500
C20A C21A 1.336(6)
C20B H20B 0.9500
C20B C21B 1.335(8)
C21A H21A 0.9500
C21B H21B 0.9500
C22A H22A 0.9900
C22A H22B 0.9900
C26A H26A 0.9500
C26A C27A 1.329(6)
C27A H27A 0.9500
C28A H28A 0.9900
C28A H28B 0.9900
C28A C29A 1.520(6)
C28B H28C 0.9900
C28B H28D 0.9900
C28B C29B 1.490(7)
C29A H29A 0.9900
C29A H29B 0.9900
C29A C30A 1.455(5)
C29B H29C 0.9900
C29B H29D 0.9900
C29B C30B 1.484(6)
C30A H30A 0.9900
C30A H30B 0.9900
C30A C31A 1.325(5)
C30B H30C 0.9900
C30B H30D 0.9900
C30B C31B 1.372(6)
C31A H31A 0.9900
C31A H31B 0.9900
C31A C32A 1.420(6)
C31B H31C 0.9900
C31B H31D 0.9900
C31B C32B 1.477(6)
C32A H32A 0.9900
C32A H32B 0.9900
C32A C33A 1.494(6)
C32B H32C 0.9900
C32B H32D 0.9900
C32B C33B 1.512(7)
C33A H33A 0.9900
C33A H33B 0.9900
C33A C34A 1.506(6)
C33B H33C 0.9900
C33B H33D 0.9900
C33B C34B 1.472(6)
C34A H34A 0.9900
C34A H34B 0.9900
C34A C35A 1.496(6)
C34B H34C 0.9900
C34B H34D 0.9900
C34B C35B 1.479(6)
C35A H35A 0.9900
C35A H35B 0.9900
C35A C36A 1.498(6)
C35B H35C 0.9900
C35B H35D 0.9900
C35B C36B 1.494(7)
C36A H36A 0.9900
C36A H36B 0.9900
C36A C37A 1.508(5)
C36B H36C 0.9900
C36B H36D 0.9900
C36B C37B 1.491(6)
C37A H37A 0.9900
C37A H37B 0.9900
C37A C38A 1.504(6)
C37B H37C 0.9900
C37B H37D 0.9900
C37B C38B 1.500(7)
C38A H38A 0.9900
C38A H38B 0.9900
C38A C39A 1.505(6)
C38B H38C 0.9900
C38B H38D 0.9900
C38B C39A 1.491(7)
C39A H39A 0.9900
C39A H39B 0.9900
C39A H39C 0.9900
C39A H39D 0.9900
F101 C207 1.331(4)
F102 C207 1.331(4)
F103 C207 1.316(4)
F104 C208 1.296(5)
F105 C208 1.288(4)
F106 C208 1.354(5)
F107 C215 1.327(4)
F108 C215 1.321(4)
F109 C215 1.341(4)
F110 C216 1.330(4)
F111 C216 1.331(4)
F112 C216 1.332(4)
F113 C223 1.333(4)
F114 C223 1.326(4)
F115 C223 1.330(4)
F116 C224 1.288(4)
F117 C224 1.372(4)
F118 C224 1.290(4)
F119 C231 1.351(4)
F120 C231 1.330(4)
F121 C231 1.338(3)
F122 C232 1.344(4)
F123 C232 1.330(4)
F124 C232 1.332(4)
F204 C208 1.293(6)
F205 C208 1.283(5)
F206 C208 1.359(5)
F216 C224 1.287(5)
F217 C224 1.373(5)
F218 C224 1.292(5)
C201 C202 1.396(4)
C201 C206 1.394(4)
C201 B200 1.640(4)
C202 H202 0.9500
C202 C203 1.394(4)
C203 C204 1.386(5)
C203 C207 1.487(5)
C204 H204 0.9500
C204 C205 1.380(5)
C205 C206 1.391(4)
C205 C208 1.491(5)
C206 H206 0.9500
C209 C210 1.398(4)
C209 C214 1.398(4)
C209 B200 1.636(4)
C210 H210 0.9500
C210 C211 1.384(4)
C211 C212 1.380(5)
C211 C215 1.499(5)
C212 H212 0.9500
C212 C213 1.385(4)
C213 C214 1.401(4)
C213 C216 1.490(5)
C214 H214 0.9500
C217 C218 1.392(4)
C217 C222 1.406(4)
C217 B200 1.637(4)
C218 H218 0.9500
C218 C219 1.380(4)
C219 C220 1.381(4)
C219 C223 1.497(4)
C220 H220 0.9500
C220 C221 1.386(4)
C221 C222 1.382(4)
C221 C224 1.494(4)
C222 H222 0.9500
C225 C226 1.400(4)
C225 C230 1.399(4)
C225 B200 1.631(4)
C226 H226 0.9500
C226 C227 1.389(4)
C227 C228 1.386(4)
C227 C231 1.495(4)
C228 H228 0.9500
C228 C229 1.388(4)
C229 C230 1.388(4)
C229 C232 1.496(4)
C230 H230 0.9500
F301 C407 1.328(4)
F302 C407 1.324(4)
F303 C407 1.337(4)
F304 C408 1.328(4)
F305 C408 1.348(4)
F306 C408 1.326(4)
F307 C415 1.318(5)
F308 C415 1.345(5)
F309 C415 1.366(5)
F310 C416 1.312(4)
F311 C416 1.312(4)
F312 C416 1.327(4)
F313 C423 1.340(4)
F314 C423 1.325(4)
F315 C423 1.315(4)
F316 C424 1.321(4)
F317 C424 1.364(4)
F318 C424 1.308(4)
F319 C431 1.335(4)
F320 C431 1.337(4)
F321 C431 1.323(4)
F322 C432 1.328(4)
F323 C432 1.346(4)
F324 C432 1.347(4)
F407 C415 1.327(5)
F408 C415 1.323(6)
F409 C415 1.370(6)
F413 C423 1.328(5)
F414 C423 1.340(6)
F415 C423 1.306(6)
F416 C424 1.333(6)
F417 C424 1.366(6)
F418 C424 1.281(6)
C401 C402 1.399(4)
C401 C406 1.403(4)
C401 B400 1.638(4)
C402 H402 0.9500
C402 C403 1.386(4)
C403 C404 1.384(5)
C403 C407 1.498(5)
C404 H404 0.9500
C404 C405 1.389(4)
C405 C406 1.388(4)
C405 C408 1.483(5)
C406 H406 0.9500
C409 C410 1.393(4)
C409 C414 1.396(4)
C409 B400 1.643(5)
C410 H410 0.9500
C410 C411 1.393(4)
C411 C412 1.392(4)
C411 C415 1.474(5)
C412 H412 0.9500
C412 C413 1.372(5)
C413 C414 1.400(4)
C413 C416 1.492(5)
C414 H414 0.9500
C417 C418 1.383(4)
C417 C422 1.395(4)
C417 B400 1.642(4)
C418 H418 0.9500
C418 C419 1.388(4)
C419 C420 1.384(4)
C419 C423 1.490(4)
C420 H420 0.9500
C420 C421 1.387(4)
C421 C422 1.383(4)
C421 C424 1.500(4)
C422 H422 0.9500
C425 C426 1.407(4)
C425 C430 1.396(4)
C425 B400 1.633(5)
C426 H426 0.9500
C426 C427 1.390(4)
C427 C428 1.388(4)
C427 C431 1.491(5)
C428 H428 0.9500
C428 C429 1.394(4)
C429 C430 1.385(4)
C429 C432 1.488(4)
C430 H430 0.9500
